data_4509461
loop_
_publ_author_name
'Zhao, Xiao-Qing'
'Zuo, Ya'
'Gao, Dong-Liang'
'Zhao, Bin'
'Shi, Wei'
'Cheng, Peng'

_publ_section_title
;
 Syntheses, Structures, and Luminescence Properties of a Series of
 LnIII&#x2212;BaIIHeterometal-Organic Frameworks
;
_journal_issue 9
_journal_name_full 'Crystal Growth &amp; Design'
_journal_page_first 3948
_journal_paper_doi 10.1021/cg9000818
_journal_volume 9
_journal_year 2009
_chemical_formula_sum 'C84 H115 Ba6 Dy4 N12 O87.5'
_chemical_formula_weight 4167.93
_chemical_name_systematic
; 
 ? 
;
_space_group_IT_number 2
_symmetry_cell_setting triclinic
_symmetry_space_group_name_Hall '-P 1'
_symmetry_space_group_name_H-M 'P -1'
_atom_sites_solution_hydrogens geom
_atom_sites_solution_primary direct
_atom_sites_solution_secondary difmap
_audit_creation_method SHELXL-97
_cell_angle_alpha 89.774(3)
_cell_angle_beta 71.841(3)
_cell_angle_gamma 88.870(4)
_cell_formula_units_Z 2
_cell_length_a 16.182(3)
_cell_length_b 20.573(4)
_cell_length_c 20.857(4)
_cell_measurement_reflns_used 5943
_cell_measurement_temperature 113(2)
_cell_measurement_theta_max 27.61
_cell_measurement_theta_min 2.28
_cell_volume 6596(2)
_computing_cell_refinement 'Bruker SMART'
_computing_data_collection 'Bruker SMART'
_computing_data_reduction 'Bruker SAINT'
_computing_molecular_graphics 'Bruker SHELXTL'
_computing_publication_material 'Bruker SHELXTL'
_computing_structure_refinement 'SHELXL-97 (Sheldrick, 1997)'
_computing_structure_solution 'SHELXS-97 (Sheldrick, 1990)'
_diffrn_ambient_temperature 113(2)
_diffrn_measured_fraction_theta_full 0.987
_diffrn_measured_fraction_theta_max 0.987
_diffrn_measurement_device_type 'CCD area detector'
_diffrn_measurement_method 'phi and omega scans'
_diffrn_radiation_monochromator graphite
_diffrn_radiation_source 'fine-focus sealed tube'
_diffrn_radiation_type MoK\a
_diffrn_radiation_wavelength 0.71073
_diffrn_reflns_av_R_equivalents 0.0501
_diffrn_reflns_av_sigmaI/netI 0.1199
_diffrn_reflns_limit_h_max 18
_diffrn_reflns_limit_h_min -19
_diffrn_reflns_limit_k_max 24
_diffrn_reflns_limit_k_min -15
_diffrn_reflns_limit_l_max 24
_diffrn_reflns_limit_l_min -24
_diffrn_reflns_number 33981
_diffrn_reflns_theta_full 25.01
_diffrn_reflns_theta_max 25.01
_diffrn_reflns_theta_min 0.99
_exptl_absorpt_coefficient_mu 4.112
_exptl_absorpt_correction_T_max 0.6839
_exptl_absorpt_correction_T_min 0.5968
_exptl_absorpt_correction_type multi-scan
_exptl_absorpt_process_details SADABS
_exptl_crystal_density_diffrn 2.098
_exptl_crystal_density_meas ?
_exptl_crystal_density_method 'not measured'
_exptl_crystal_F_000 4006
_exptl_crystal_size_max 0.14
_exptl_crystal_size_mid 0.12
_exptl_crystal_size_min 0.10
_refine_diff_density_max 2.969
_refine_diff_density_min -2.244
_refine_diff_density_rms 0.262
_refine_ls_extinction_method none
_refine_ls_goodness_of_fit_ref 1.029
_refine_ls_hydrogen_treatment constr
_refine_ls_matrix_type full
_refine_ls_number_parameters 1846
_refine_ls_number_reflns 22948
_refine_ls_number_restraints 246
_refine_ls_restrained_S_all 1.027
_refine_ls_R_factor_all 0.1530
_refine_ls_R_factor_gt 0.0761
_refine_ls_shift/su_max 0.083
_refine_ls_shift/su_mean 0.000
_refine_ls_structure_factor_coef Fsqd
_refine_ls_weighting_details 'calc w=1/[\s^2^(Fo^2^)+(0.0923P)^2^+90.2075P] where P=(Fo^2^+2Fc^2^)/3'
_refine_ls_weighting_scheme calc
_refine_ls_wR_factor_gt 0.1877
_refine_ls_wR_factor_ref 0.2297
_reflns_number_gt 11386
_reflns_number_total 22948
_reflns_threshold_expression >2sigma(I)
_cod_data_source_file cg9000818sup5.cif
_cod_data_source_block 060422c
_cod_depositor_comments
;
The following automatic conversions were performed:

'_symmetry_cell_setting' value 'Triclinic' changed to 'triclinic'
according to /home/saulius/struct/CIF-dictionaries/cif_core.dic
dictionary named 'cif_core.dic' version 2.4.2 from
2011-04-26.

'_exptl_absorpt_correction_type' value 'Multi-Scan'
changed to 'multi-scan' according to
/home/saulius/struct/CIF-dictionaries/cif_core.dic dictionary named
'cif_core.dic' version 2.4.2 from
2011-04-26.

'_refine_ls_hydrogen_treatment' value 'CONSTR' changed
to 'constr' according to
/home/saulius/struct/CIF-dictionaries/cif_core.dic dictionary named
'cif_core.dic' version 2.4.2 from 2011-04-26.

Automatic conversion script
Id: cif_fix_values 1891 2012-01-12 08:04:46Z andrius 

The following automatic conversions were performed:

'_exptl_crystal_density_meas' value 'none' was changed to '?' - the
value is perceived as not measured.

Automatic conversion script
Id: cif_fix_values 3008 2015-01-20 13:52:24Z robertas 
;
_cod_original_sg_symbol_H-M P-1
_cod_original_formula_sum 'C84 H115 Ba6 Dy4 N12 O87.50'
_cod_database_code 4509461

loop_
_symmetry_equiv_pos_as_xyz
'x, y, z'
'-x, -y, -z'

loop_
_atom_site_label
_atom_site_type_symbol
_atom_site_fract_x
_atom_site_fract_y
_atom_site_fract_z
_atom_site_U_iso_or_equiv
_atom_site_adp_type
_atom_site_occupancy
_atom_site_symmetry_multiplicity
_atom_site_calc_flag
_atom_site_refinement_flags
_atom_site_disorder_assembly
_atom_site_disorder_group
Dy1 Dy 1.19508(3) 0.82771(3) 0.51345(3) 0.01873(14) Uani 1 1 d . . .
Dy2 Dy 0.69857(3) 0.67964(3) 1.00759(3) 0.01987(14) Uani 1 1 d . . .
Dy3 Dy 0.19506(4) 0.82883(3) 1.01198(3) 0.02402(15) Uani 1 1 d . . .
Dy4 Dy 0.69619(3) 0.68536(3) 0.50773(3) 0.02096(15) Uani 1 1 d . . .
Ba1 Ba 1.34542(5) 0.68837(4) 0.73149(4) 0.0317(2) Uani 1 1 d . . .
Ba2 Ba 1.05689(5) 0.74138(4) 0.78566(4) 0.0335(2) Uani 1 1 d . . .
Ba3 Ba 0.83282(5) 0.80007(4) 0.72882(4) 0.0268(2) Uani 1 1 d . . .
Ba4 Ba 0.83822(5) 0.79892(4) 1.23166(4) 0.0283(2) Uani 1 1 d . . .
Ba5 Ba 0.53928(5) 0.82354(5) 1.29437(4) 0.0410(2) Uani 1 1 d . . .
Ba6 Ba 0.34163(5) 0.68501(4) 1.23166(4) 0.0323(2) Uani 1 1 d . . .
O1 O 1.1450(5) 0.9103(4) 0.5972(4) 0.028(2) Uani 1 1 d . . .
O2 O 1.1659(6) 0.9823(5) 0.6708(5) 0.063(3) Uani 1 1 d . . .
O3 O 1.3404(5) 0.7908(4) 0.4550(4) 0.031(2) Uani 1 1 d . . .
O4 O 1.4847(6) 0.7988(6) 0.4337(5) 0.053(3) Uani 1 1 d . . .
O5 O 1.2480(5) 0.9113(4) 0.4318(4) 0.032(2) Uani 1 1 d . . .
O6 O 1.2290(5) 0.9854(4) 0.3582(4) 0.0367(6) Uani 1 1 d U . .
O7 O 1.0478(5) 0.7938(4) 0.5672(4) 0.025(2) Uani 1 1 d . . .
O8 O 0.9056(5) 0.8088(4) 0.5926(4) 0.030(2) Uani 1 1 d U . .
O9 O 1.1896(5) 0.7767(4) 0.4121(4) 0.030(2) Uani 1 1 d . . .
O10 O 1.2043(5) 0.6889(5) 0.3463(5) 0.043(3) Uani 1 1 d . . .
O11 O 1.2024(5) 0.6922(4) 0.6833(4) 0.031(2) Uani 1 1 d . . .
O12 O 1.1969(5) 0.7764(4) 0.6180(4) 0.033(2) Uani 1 1 d . . .
O13 O 0.9849(5) 0.7215(5) 0.9229(4) 0.038(3) Uani 1 1 d . . .
O14 O 0.8387(5) 0.7238(4) 0.9495(4) 0.031(2) Uani 1 1 d . . .
O15 O 0.6622(5) 0.5922(4) 1.0863(4) 0.028(2) Uani 1 1 d . . .
O16 O 0.6977(6) 0.5147(4) 1.1503(5) 0.047(3) Uani 1 1 d . . .
O17 O 0.7049(5) 0.7264(4) 1.1120(4) 0.031(2) Uani 1 1 d . . .
O18 O 0.6939(5) 0.8122(4) 1.1814(4) 0.034(2) Uani 1 1 d . . .
O19 O 0.6828(5) 0.7303(4) 0.9093(4) 0.029(2) Uani 1 1 d . . .
O20 O 0.6996(6) 0.8178(5) 0.8444(4) 0.043(3) Uani 1 1 d . . .
O21 O 0.7578(5) 0.5966(4) 0.9220(4) 0.033(2) Uani 1 1 d . . .
O22 O 0.7429(6) 0.5199(4) 0.8513(4) 0.039(3) Uani 1 1 d . . .
O23 O 0.5498(5) 0.7063(5) 1.0660(4) 0.038(3) Uani 1 1 d . . .
O24 O 0.4087(6) 0.6892(6) 1.0901(5) 0.073(4) Uani 1 1 d . . .
O25 O 0.3414(5) 0.7968(5) 0.9497(4) 0.045(3) Uani 1 1 d . . .
O26 O 0.4861(7) 0.8109(8) 0.9254(7) 0.107(6) Uani 1 1 d . . .
O27 O 0.1414(5) 0.9085(4) 1.1003(4) 0.034(2) Uani 1 1 d . . .
O28 O 0.1629(7) 0.9821(6) 1.1710(6) 0.070(4) Uani 1 1 d . . .
O29 O 0.2113(6) 0.7745(4) 1.1100(4) 0.037(3) Uani 1 1 d . . .
O30 O 0.2131(6) 0.6865(5) 1.1729(4) 0.041(3) Uani 1 1 d . . .
O31 O 0.1845(5) 0.7812(4) 0.9089(4) 0.036(3) Uani 1 1 d . . .
O32 O 0.1923(5) 0.6956(4) 0.8416(4) 0.032(2) Uani 1 1 d . . .
O33 O 0.2423(5) 0.9160(4) 0.9326(5) 0.041(3) Uani 1 1 d . . .
O34 O 0.2171(7) 0.9904(5) 0.8630(5) 0.062(3) Uani 1 1 d . . .
O35 O 0.0503(5) 0.7919(4) 1.0668(4) 0.031(2) Uani 1 1 d . . .
O36 O -0.0948(5) 0.8051(5) 1.0959(5) 0.044(3) Uani 1 1 d . . .
O37 O 0.7046(5) 0.7367(4) 0.6080(4) 0.031(2) Uani 1 1 d . . .
O38 O 0.7033(5) 0.8256(4) 0.6699(4) 0.034(2) Uani 1 1 d . . .
O39 O 0.6787(5) 0.7324(4) 0.4071(4) 0.029(2) Uani 1 1 d . . .
O40 O 0.6818(5) 0.8182(4) 0.3403(4) 0.029(2) Uani 1 1 d . . .
O41 O 0.5474(5) 0.7126(5) 0.5677(4) 0.036(3) Uani 1 1 d . . .
O42 O 0.4056(5) 0.6938(5) 0.5958(4) 0.042(3) Uani 1 1 d . . .
O43 O 0.7534(5) 0.6000(4) 0.4235(4) 0.027(2) Uani 1 1 d . . .
O44 O 0.7367(5) 0.5218(4) 0.3560(5) 0.039(3) Uani 1 1 d . . .
O45 O 0.8361(5) 0.7283(4) 0.4496(4) 0.031(2) Uani 1 1 d . . .
O46 O 0.9819(6) 0.7292(6) 0.4265(6) 0.076(4) Uani 1 1 d . . .
O47 O 0.6591(5) 0.5982(4) 0.5892(4) 0.030(2) Uani 1 1 d . . .
O48 O 0.6952(6) 0.5177(5) 0.6479(5) 0.047(3) Uani 1 1 d . . .
O49 O 1.2706(8) 0.5610(5) 0.7500(5) 0.069(4) Uani 1 1 d . . .
O50 O 1.4835(10) 0.5962(9) 0.6795(9) 0.073(4) Uani 0.70 1 d PU . 1
O50' O 1.518(2) 0.6310(16) 0.7102(16) 0.047(6) Uani 0.30 1 d PU . 2
O51 O 1.5027(15) 0.7472(12) 0.7032(12) 0.073(6) Uani 0.50 1 d PU . 3
O51' O 1.4838(12) 0.7798(9) 0.6899(12) 0.051(7) Uani 0.50 1 d P . 4
O52 O 1.3933(11) 0.7021(9) 0.8468(9) 0.079(5) Uani 0.70 1 d PU . .
O52' O 1.394(2) 0.6084(18) 0.8294(18) 0.0580(8) Uani 0.30 1 d PU . .
O53 O 1.3105(13) 0.8214(10) 0.7845(11) 0.102(5) Uani 0.70 1 d PU . 1
O53' O 1.298(3) 0.810(2) 0.708(2) 0.0834(8) Uani 0.30 1 d PU . 2
O54 O 1.1368(9) 0.8531(7) 0.7934(9) 0.077(6) Uani 1 1 d . . .
O55 O 1.0728(6) 0.6070(4) 0.7974(5) 0.050(3) Uani 1 1 d . . .
O56 O 1.0037(6) 0.8442(5) 0.7105(4) 0.042(3) Uani 1 1 d . . .
O57 O 0.9976(6) 0.7080(4) 0.6715(5) 0.040(3) Uani 1 1 d . . .
O58 O 0.8796(5) 0.6987(4) 0.8083(4) 0.034(2) Uani 1 1 d . . .
O59 O 0.9014(7) 0.8283(5) 0.8481(5) 0.055(3) Uani 1 1 d . . .
O60 O 0.7504(6) 0.6860(5) 0.7128(5) 0.053(3) Uani 1 1 d . . .
O61 O 0.8091(7) 0.9330(5) 0.7335(5) 0.055(3) Uani 1 1 d . . .
O62 O 0.7604(7) 0.6791(5) 1.2140(5) 0.064(3) Uani 1 1 d . . .
O63 O 0.9963(7) 0.7123(7) 1.1796(6) 0.088(5) Uani 1 1 d . . .
O64 O 0.9956(7) 0.8653(7) 1.2129(6) 0.083(4) Uani 1 1 d . . .
O65 O 0.8686(8) 0.6960(6) 1.3106(6) 0.076(4) Uani 1 1 d . . .
O66 O 0.8753(7) 0.8363(6) 1.3502(5) 0.067(4) Uani 1 1 d . . .
O67 O 0.7979(6) 0.9331(4) 1.2368(5) 0.047(3) Uani 1 1 d . . .
O68 O 0.6133(7) 0.9447(5) 1.2630(7) 0.087(5) Uani 1 1 d . . .
O69 O 0.5955(8) 0.6907(6) 1.3116(6) 0.080(4) Uani 1 1 d . . .
O70 O 0.4287(7) 0.9261(6) 1.3702(5) 0.063(4) Uani 1 1 d . . .
O71 O 0.4653(13) 0.8864(11) 1.2053(11) 0.0575(8) Uani 0.50 1 d PU . .
O72 O 0.5176(10) 0.7264(8) 1.2025(8) 0.030(4) Uani 0.50 1 d PU . 1
O72' O 0.4913(16) 0.7760(15) 1.1822(15) 0.075(11) Uani 0.50 1 d P . 2
O73 O 0.4905(9) 0.6007(9) 1.1837(8) 0.082(7) Uani 1 1 d . . .
O74 O 0.3593(14) 0.7994(12) 1.3134(12) 0.0520(8) Uani 0.60 1 d P. . .
O74' O 0.4048(14) 0.7092(12) 1.3433(12) 0.0453(8) Uani 0.40 1 d PU . .
O76 O 0.2731(8) 0.5576(5) 1.2508(6) 0.067(4) Uani 1 1 d . . .
O77 O 0.3725(19) 0.8010(15) 1.1419(16) 0.111(6) Uani 0.50 1 d PU . 1
O77' O 0.3014(18) 0.8121(14) 1.2015(15) 0.096(6) Uani 0.50 1 d PU . 2
N1 N 1.3109(6) 0.8779(4) 0.5502(4) 0.020(2) Uani 1 1 d . . .
N2 N 1.0832(6) 0.8867(5) 0.4783(5) 0.022(3) Uani 1 1 d . . .
N3 N 1.1992(6) 0.7051(5) 0.5152(5) 0.025(3) Uani 1 1 d . . .
N4 N 0.8228(6) 0.6283(5) 1.0347(5) 0.024(3) Uani 1 1 d . . .
N5 N 0.6888(6) 0.7986(5) 1.0126(5) 0.022(3) Uani 1 1 d . . .
N6 N 0.5895(6) 0.6152(5) 0.9750(5) 0.034(3) Uani 1 1 d . . .
N7 N 0.3074(6) 0.8858(5) 1.0447(5) 0.033(3) Uani 1 1 d . . .
N8 N 0.2002(6) 0.7077(5) 1.0081(5) 0.028(3) Uani 1 1 d . . .
N9 N 0.0788(6) 0.8873(5) 0.9817(5) 0.031(3) Uani 1 1 d . . .
N10 N 0.6855(5) 0.8046(5) 0.5070(5) 0.020(3) Uani 1 1 d . . .
N11 N 0.5868(6) 0.6207(5) 0.4768(5) 0.027(3) Uani 1 1 d . . .
N12 N 0.8203(6) 0.6325(5) 0.5346(5) 0.028(3) Uani 1 1 d . . .
C1 C 1.1922(8) 0.9401(7) 0.6261(6) 0.035(4) Uani 1 1 d . . .
C2 C 1.2861(8) 0.9200(6) 0.6021(6) 0.029(3) Uani 1 1 d U . .
C3 C 1.3484(10) 0.9417(7) 0.6311(9) 0.058(5) Uani 1 1 d . . .
H3 H 1.3319 0.9725 0.6656 0.069 Uiso 1 1 calc R . .
C4 C 1.4326(10) 0.9187(10) 0.6101(10) 0.086(7) Uani 1 1 d . . .
H4 H 1.4728 0.9291 0.6318 0.103 Uiso 1 1 calc R . .
C5 C 1.4531(9) 0.8785(10) 0.5535(9) 0.075(6) Uani 1 1 d . . .
H5 H 1.5106 0.8654 0.5331 0.090 Uiso 1 1 calc R . .
C6 C 1.3916(7) 0.8580(7) 0.5275(6) 0.030(3) Uani 1 1 d . . .
C7 C 1.4073(11) 0.8159(9) 0.4673(8) 0.070(6) Uani 1 1 d . . .
C8 C 1.2008(8) 0.9452(7) 0.4046(7) 0.0363(6) Uani 1 1 d U . .
C9 C 1.1048(8) 0.9348(6) 0.4296(7) 0.032(3) Uani 1 1 d . . .
C10 C 1.0432(9) 0.9656(7) 0.4070(8) 0.053(5) Uani 1 1 d . . .
H10 H 1.0584 0.9970 0.3733 0.063 Uiso 1 1 calc R . .
C11 C 0.9567(9) 0.9479(7) 0.4366(7) 0.047(4) Uani 1 1 d . . .
H11 H 0.9136 0.9676 0.4219 0.056 Uiso 1 1 calc R . .
C12 C 0.9344(9) 0.9032(7) 0.4855(7) 0.043(4) Uani 1 1 d . . .
H12 H 0.8763 0.8932 0.5060 0.052 Uiso 1 1 calc R . .
C13 C 0.9973(7) 0.8733(6) 0.5045(6) 0.027(3) Uani 1 1 d . . .
C14 C 0.9790(7) 0.8208(7) 0.5617(6) 0.034(4) Uani 1 1 d . . .
C15 C 1.1973(8) 0.7173(7) 0.4005(6) 0.029(3) Uani 1 1 d . . .
C16 C 1.2019(7) 0.6721(6) 0.4585(6) 0.028(4) Uani 1 1 d . . .
C17 C 1.2093(8) 0.6063(6) 0.4571(7) 0.037(4) Uani 1 1 d . . .
H17 H 1.2128 0.5840 0.4175 0.044 Uiso 1 1 calc R . .
C18 C 1.2115(8) 0.5737(6) 0.5102(6) 0.029(3) Uani 1 1 d U . .
H18 H 1.2141 0.5285 0.5086 0.035 Uiso 1 1 calc R . .
C19 C 1.2099(8) 0.6073(6) 0.5721(7) 0.034(4) Uani 1 1 d . . .
H19 H 1.2136 0.5851 0.6101 0.041 Uiso 1 1 calc R . .
C20 C 1.2026(7) 0.6742(5) 0.5705(6) 0.023(3) Uani 1 1 d U . .
C21 C 1.2007(8) 0.7170(6) 0.6308(6) 0.026(3) Uani 1 1 d U . .
C22 C 0.9101(8) 0.7014(6) 0.9552(6) 0.032(3) Uani 1 1 d U . .
C23 C 0.9031(8) 0.6492(6) 1.0064(6) 0.032(4) Uani 1 1 d . . .
C24 C 0.9758(8) 0.6197(8) 1.0177(7) 0.047(5) Uani 1 1 d . . .
H24 H 1.0318 0.6340 0.9961 0.056 Uiso 1 1 calc R . .
C25 C 0.9607(10) 0.5697(8) 1.0613(8) 0.060(5) Uani 1 1 d . . .
H25 H 1.0076 0.5494 1.0704 0.072 Uiso 1 1 calc R . .
C26 C 0.8785(9) 0.5475(7) 1.0928(8) 0.044(4) Uani 1 1 d U . .
H26A H 0.8679 0.5135 1.1236 0.053 Uiso 1 1 calc R . .
C27 C 0.8134(7) 0.5792(6) 1.0755(6) 0.027(3) Uani 1 1 d . . .
C28 C 0.7150(8) 0.5607(6) 1.1096(7) 0.031(4) Uani 1 1 d . . .
C29 C 0.6951(7) 0.7880(6) 1.1254(6) 0.024(3) Uani 1 1 d . . .
C30 C 0.6893(7) 0.8306(6) 1.0691(6) 0.020(3) Uani 1 1 d U . .
C31 C 0.6873(8) 0.8969(6) 1.0746(7) 0.036(4) Uani 1 1 d . . .
H31 H 0.6835 0.9177 1.1150 0.044 Uiso 1 1 calc R . .
C32 C 0.6913(9) 0.9310(8) 1.0171(9) 0.063(5) Uani 1 1 d . . .
H32 H 0.6930 0.9762 1.0175 0.075 Uiso 1 1 calc R . .
C33 C 0.6930(8) 0.8984(7) 0.9572(7) 0.040(4) Uani 1 1 d . . .
H33 H 0.6970 0.9215 0.9180 0.049 Uiso 1 1 calc R . .
C34 C 0.6887(7) 0.8331(6) 0.9582(6) 0.026(3) Uani 1 1 d . . .
C35 C 0.6906(8) 0.7941(7) 0.8980(6) 0.030(4) Uani 1 1 d . . .
C36 C 0.7121(8) 0.5602(7) 0.8950(7) 0.037(4) Uani 1 1 d . . .
C37 C 0.6178(8) 0.5698(6) 0.9240(7) 0.034(4) Uani 1 1 d . . .
C38 C 0.5585(10) 0.5340(8) 0.9066(9) 0.068(6) Uani 1 1 d . . .
H38 H 0.5771 0.4997 0.8764 0.081 Uiso 1 1 calc R . .
C39 C 0.4720(14) 0.5482(11) 0.9331(11) 0.065(6) Uani 1 1 d . . .
H39 H 0.4318 0.5283 0.9163 0.124 Uiso 1 1 calc R . .
C40 C 0.4447(11) 0.5931(11) 0.9860(10) 0.061(8) Uani 1 1 d . . .
H40 H 0.3859 0.5993 1.0090 0.119 Uiso 1 1 calc R . .
C41 C 0.5047(8) 0.6272(9) 1.0031(7) 0.057(5) Uani 1 1 d . . .
C42 C 0.4851(8) 0.6787(8) 1.0580(7) 0.046(5) Uani 1 1 d . . .
C43 C 0.4076(11) 0.8270(9) 0.9591(9) 0.065(4) Uani 1 1 d U . .
C44 C 0.3924(9) 0.8747(8) 1.0134(8) 0.053(5) Uani 1 1 d . . .
C45 C 0.4553(9) 0.9057(9) 1.0331(9) 0.063(6) Uani 1 1 d . . .
H45 H 0.5141 0.8976 1.0113 0.076 Uiso 1 1 calc R . .
C46 C 0.4278(12) 0.9502(10) 1.0869(9) 0.081(7) Uani 1 1 d . . .
H46A H 0.4693 0.9732 1.0994 0.098 Uiso 1 1 calc R . .
C47 C 0.3459(8) 0.9600(7) 1.1198(8) 0.049(4) Uani 1 1 d . . .
H47 H 0.3283 0.9865 1.1578 0.058 Uiso 1 1 calc R . .
C48 C 0.2868(8) 0.9295(6) 1.0960(7) 0.037(4) Uani 1 1 d . . .
C49 C 0.1903(10) 0.9421(8) 1.1248(8) 0.050(4) Uani 1 1 d . . .
C50 C 0.2088(8) 0.7160(8) 1.1211(7) 0.041(4) Uani 1 1 d . . .
C51 C 0.2063(7) 0.6743(7) 1.0599(6) 0.031(4) Uani 1 1 d . . .
C52 C 0.2078(7) 0.6085(6) 1.0596(7) 0.037(4) Uani 1 1 d . . .
H52 H 0.2103 0.5857 1.0976 0.044 Uiso 1 1 calc R . .
C53 C 0.2055(8) 0.5744(7) 1.0011(7) 0.038(4) Uani 1 1 d U . .
H53 H 0.2052 0.5293 0.9996 0.045 Uiso 1 1 calc R . .
C54 C 0.2037(7) 0.6114(7) 0.9472(7) 0.034(4) Uani 1 1 d . . .
H54 H 0.2052 0.5911 0.9070 0.041 Uiso 1 1 calc R . .
C55 C 0.1998(7) 0.6775(6) 0.9512(6) 0.027(3) Uani 1 1 d . . .
C56 C 0.1913(7) 0.7183(6) 0.8979(6) 0.027(3) Uani 1 1 d . . .
C57 C 0.1930(8) 0.9503(6) 0.9073(6) 0.031(3) Uani 1 1 d U . .
C58 C 0.0946(8) 0.9362(6) 0.9356(6) 0.032(4) Uani 1 1 d . . .
C59 C 0.0313(9) 0.9675(7) 0.9149(7) 0.047(4) Uani 1 1 d . . .
H59 H 0.0454 0.9996 0.8819 0.056 Uiso 1 1 calc R . .
C60 C -0.0525(9) 0.9498(7) 0.9442(8) 0.049(5) Uani 1 1 d . . .
H60 H -0.0969 0.9708 0.9321 0.059 Uiso 1 1 calc R . .
C61 C -0.0730(8) 0.8989(7) 0.9939(8) 0.044(4) Uani 1 1 d . . .
H61 H -0.1297 0.8855 1.0144 0.053 Uiso 1 1 calc R . .
C62 C -0.0053(8) 0.8720(6) 1.0086(6) 0.027(3) Uani 1 1 d . . .
C63 C -0.0207(8) 0.8173(7) 1.0623(7) 0.036(3) Uani 1 1 d U . .
C64 C 0.7004(7) 0.8007(7) 0.6166(6) 0.032(4) Uani 1 1 d . . .
C65 C 0.6894(7) 0.8400(6) 0.5613(6) 0.026(3) Uani 1 1 d . . .
C66 C 0.6859(9) 0.9081(6) 0.5620(6) 0.034(4) Uani 1 1 d . . .
H66 H 0.6864 0.9305 0.6006 0.041 Uiso 1 1 calc R . .
C67 C 0.6817(10) 0.9433(8) 0.5041(7) 0.051(5) Uani 1 1 d . . .
H67 H 0.6801 0.9885 0.5031 0.061 Uiso 1 1 calc R . .
C68 C 0.6803(8) 0.9061(7) 0.4492(7) 0.042(4) Uani 1 1 d . . .
H68 H 0.6793 0.9267 0.4097 0.051 Uiso 1 1 calc R . .
C69 C 0.6802(8) 0.8395(7) 0.4521(6) 0.031(4) Uani 1 1 d . . .
C70 C 0.6790(7) 0.7945(6) 0.3948(6) 0.025(3) Uani 1 1 d . . .
C71 C 0.4824(8) 0.6846(8) 0.5624(6) 0.037(4) Uani 1 1 d . . .
C72 C 0.5024(8) 0.6339(8) 0.5054(7) 0.041(4) Uani 1 1 d . . .
C73 C 0.4405(9) 0.5999(8) 0.4891(8) 0.057(5) Uani 1 1 d . . .
H73 H 0.3820 0.6081 0.5122 0.069 Uiso 1 1 calc R . .
C74 C 0.4626(10) 0.5550(9) 0.4404(9) 0.063(4) Uani 1 1 d U . .
H74 H 0.4200 0.5351 0.4264 0.076 Uiso 1 1 calc R . .
C75 C 0.5506(9) 0.5382(7) 0.4106(7) 0.047(4) Uani 1 1 d . . .
H75 H 0.5676 0.5054 0.3783 0.057 Uiso 1 1 calc R . .
C76 C 0.6105(7) 0.5717(6) 0.4305(6) 0.030(4) Uani 1 1 d . . .
C77 C 0.7077(8) 0.5635(6) 0.4018(6) 0.030(4) Uani 1 1 d . . .
C78 C 0.9071(9) 0.7034(7) 0.4578(7) 0.039(3) Uani 1 1 d U . .
C79 C 0.9006(9) 0.6537(8) 0.5068(6) 0.044(4) Uani 1 1 d . . .
C80 C 0.9733(9) 0.6232(7) 0.5139(7) 0.0453(8) Uani 1 1 d U . .
H80 H 1.0287 0.6387 0.4926 0.054 Uiso 1 1 calc R . .
C81 C 0.9604(8) 0.5675(7) 0.5550(7) 0.038(4) Uani 1 1 d . . .
H81 H 1.0076 0.5446 0.5609 0.046 Uiso 1 1 calc R . .
C82 C 0.8759(7) 0.5474(6) 0.5866(6) 0.029(3) Uani 1 1 d U . .
H82 H 0.8651 0.5110 0.6144 0.035 Uiso 1 1 calc R . .
C83 C 0.8081(7) 0.5833(6) 0.5752(7) 0.031(3) Uani 1 1 d . . .
C84 C 0.7119(8) 0.5654(7) 0.6092(7) 0.037(4) Uani 1 1 d . . .
O78 O 0.064(2) 0.6209(16) 0.3310(17) 0.1157(8) Uani 0.50 1 d PU . .
O79 O 0.9310(6) 0.5379(5) 0.8763(5) 0.048(3) Uani 1 1 d . . .
O80 O 0.9236(6) 0.5409(5) 0.3849(6) 0.056(3) Uani 1 1 d . . .
O81 O 0.8557(7) 0.5767(6) 0.2437(6) 0.073(4) Uani 1 1 d . . .
O82 O 0.0243(7) 0.5707(5) 0.6869(6) 0.059(4) Uani 1 1 d . . .
O83 O 0.0612(7) 0.7528(6) 0.2863(6) 0.074(4) Uani 1 1 d U . .
O84 O 0.0371(8) 0.5787(6) 0.2011(7) 0.085(5) Uani 1 1 d . . .
O85 O 0.0057(8) 0.9611(6) 0.7670(6) 0.079(4) Uani 1 1 d . . .
O86 O 0.3962(10) 0.0088(9) 0.2689(9) 0.035(4) Uani 0.50 1 d PU . .
O87 O 0.5742(12) 0.6973(11) 0.8204(10) 0.061(5) Uani 0.50 1 d PU . .
O88 O 0.5657(12) 0.8784(9) 0.7889(10) 0.045(5) Uani 0.50 1 d PU A 1
O88' O 0.5421(10) 0.8415(10) 0.7901(10) 0.040(4) Uani 0.50 1 d PU B 2
O89 O 0.4127(15) 0.9617(14) 0.8488(18) 0.110(13) Uani 0.50 1 d P C 3
O89' O 0.3948(15) 0.9365(15) 0.8092(18) 0.111(13) Uani 0.50 1 d P D 4
O90 O 0.8509(6) 0.5852(4) 0.7404(5) 0.041(3) Uani 1 1 d . . .
O91 O 0.0941(13) 0.5900(11) 0.3167(11) 0.059(5) Uani 0.50 1 d PU . .

loop_
_atom_site_aniso_label
_atom_site_aniso_U_11
_atom_site_aniso_U_22
_atom_site_aniso_U_33
_atom_site_aniso_U_23
_atom_site_aniso_U_13
_atom_site_aniso_U_12
Dy1 0.0227(3) 0.0171(3) 0.0162(3) 0.0013(2) -0.0060(2) 0.0018(2)
Dy2 0.0203(3) 0.0239(3) 0.0142(3) -0.0008(2) -0.0038(2) 0.0025(2)
Dy3 0.0235(3) 0.0277(3) 0.0209(3) 0.0028(3) -0.0070(2) 0.0013(2)
Dy4 0.0193(3) 0.0246(3) 0.0186(3) 0.0008(2) -0.0057(2) 0.0032(2)
Ba1 0.0268(4) 0.0439(5) 0.0222(4) -0.0006(4) -0.0047(3) 0.0013(4)
Ba2 0.0302(4) 0.0365(5) 0.0329(4) 0.0039(4) -0.0087(3) 0.0044(4)
Ba3 0.0289(4) 0.0299(4) 0.0218(4) 0.0020(3) -0.0083(3) -0.0001(3)
Ba4 0.0306(4) 0.0290(4) 0.0234(4) 0.0001(3) -0.0057(3) 0.0006(3)
Ba5 0.0327(4) 0.0625(6) 0.0301(4) -0.0090(4) -0.0136(3) 0.0050(4)
Ba6 0.0318(4) 0.0426(5) 0.0235(4) -0.0023(4) -0.0100(3) -0.0037(4)
O1 0.028(4) 0.031(5) 0.021(4) 0.001(4) -0.001(4) 0.006(4)
O2 0.041(5) 0.078(7) 0.071(7) -0.049(6) -0.020(5) 0.019(5)
O3 0.019(4) 0.051(6) 0.028(5) -0.004(4) -0.013(3) -0.007(4)
O4 0.024(5) 0.097(8) 0.028(5) 0.001(6) 0.005(4) 0.011(5)
O5 0.023(4) 0.040(5) 0.043(5) 0.009(4) -0.023(4) -0.002(4)
O6 0.0368(8) 0.0368(8) 0.0367(8) 0.0010(7) -0.0116(6) -0.0007(7)
O7 0.029(4) 0.023(4) 0.023(4) 0.005(4) -0.008(4) -0.002(4)
O8 0.020(4) 0.042(4) 0.024(4) 0.016(3) -0.002(3) 0.003(3)
O9 0.042(5) 0.017(4) 0.035(5) -0.002(4) -0.017(4) 0.002(4)
O10 0.039(5) 0.055(6) 0.036(5) -0.012(5) -0.016(4) -0.005(5)
O11 0.034(4) 0.046(5) 0.012(4) 0.013(4) -0.006(3) -0.001(4)
O12 0.047(5) 0.031(5) 0.025(4) -0.001(4) -0.017(4) 0.003(4)
O13 0.019(4) 0.050(6) 0.034(5) 0.007(5) 0.005(4) -0.010(4)
O14 0.019(4) 0.041(5) 0.032(5) 0.009(4) -0.009(4) 0.010(4)
O15 0.023(4) 0.029(5) 0.033(5) 0.009(4) -0.008(4) -0.005(4)
O16 0.046(5) 0.033(5) 0.056(6) 0.021(5) -0.006(5) 0.000(5)
O17 0.038(4) 0.035(5) 0.027(4) -0.004(4) -0.020(4) 0.008(4)
O18 0.041(5) 0.041(5) 0.018(4) -0.016(4) -0.008(4) 0.007(4)
O19 0.046(5) 0.028(5) 0.015(4) -0.008(4) -0.014(4) 0.015(4)
O20 0.053(6) 0.058(6) 0.013(5) 0.005(4) -0.001(4) 0.006(5)
O21 0.027(4) 0.046(6) 0.027(5) -0.009(4) -0.009(4) 0.008(4)
O22 0.051(5) 0.031(5) 0.037(5) -0.013(4) -0.014(4) 0.004(4)
O23 0.024(4) 0.063(6) 0.019(5) -0.005(5) 0.002(4) 0.008(4)
O24 0.034(5) 0.134(11) 0.038(6) -0.036(7) 0.008(5) -0.014(6)
O25 0.032(5) 0.078(7) 0.030(5) 0.003(5) -0.015(4) -0.002(5)
O26 0.026(6) 0.200(16) 0.077(9) -0.022(10) 0.008(6) 0.036(8)
O27 0.029(4) 0.035(5) 0.039(5) -0.007(4) -0.013(4) 0.004(4)
O28 0.073(7) 0.075(8) 0.066(7) -0.038(6) -0.028(6) 0.008(6)
O29 0.069(6) 0.024(5) 0.022(5) 0.006(4) -0.019(4) 0.000(5)
O30 0.045(5) 0.051(6) 0.026(5) 0.012(5) -0.009(4) -0.004(5)
O31 0.045(5) 0.041(5) 0.023(5) 0.006(4) -0.010(4) -0.002(4)
O32 0.031(4) 0.048(6) 0.020(4) 0.004(4) -0.013(4) 0.000(4)
O33 0.025(4) 0.045(6) 0.056(6) 0.017(5) -0.016(4) -0.003(4)
O34 0.070(6) 0.063(7) 0.057(6) 0.045(5) -0.025(5) -0.023(6)
O35 0.040(5) 0.030(5) 0.020(4) 0.007(4) -0.005(4) -0.006(4)
O36 0.024(5) 0.065(7) 0.037(6) 0.008(5) 0.000(4) -0.009(5)
O37 0.034(4) 0.046(6) 0.015(4) 0.010(4) -0.009(4) -0.004(4)
O38 0.034(4) 0.042(5) 0.027(5) -0.007(4) -0.012(4) 0.005(4)
O39 0.039(4) 0.019(4) 0.032(5) 0.000(4) -0.015(4) 0.006(4)
O40 0.028(4) 0.047(5) 0.012(4) 0.013(4) -0.005(3) -0.008(4)
O41 0.017(4) 0.050(6) 0.034(5) -0.001(5) 0.000(4) 0.005(4)
O42 0.017(4) 0.083(7) 0.016(5) 0.010(5) 0.008(4) 0.010(5)
O43 0.015(4) 0.031(5) 0.031(5) -0.015(4) 0.000(4) -0.005(4)
O44 0.041(5) 0.029(5) 0.051(6) -0.007(4) -0.020(4) 0.008(4)
O45 0.021(4) 0.039(5) 0.037(5) -0.004(4) -0.015(4) 0.003(4)
O46 0.019(5) 0.109(10) 0.090(9) 0.030(8) 0.001(6) -0.021(6)
O47 0.028(4) 0.026(5) 0.033(5) 0.011(4) -0.007(4) -0.004(4)
O48 0.055(6) 0.046(6) 0.035(6) 0.015(5) -0.006(5) 0.001(5)
O49 0.129(9) 0.035(6) 0.053(6) 0.000(5) -0.043(6) 0.016(6)
O50 0.069(5) 0.075(6) 0.075(6) 0.001(5) -0.023(4) 0.004(5)
O50' 0.047(8) 0.050(9) 0.046(9) 0.000(7) -0.016(6) 0.002(7)
O51 0.074(8) 0.070(8) 0.068(8) 0.001(7) -0.013(6) -0.002(6)
O51' 0.041(10) 0.022(10) 0.093(17) -0.003(11) -0.023(11) -0.010(9)
O52 0.079(7) 0.086(7) 0.071(7) -0.004(6) -0.022(5) 0.006(6)
O52' 0.0580(10) 0.0581(10) 0.0580(11) 0.0002(7) -0.0181(7) -0.0011(7)
O53 0.104(8) 0.096(8) 0.093(8) 0.004(6) -0.011(6) -0.005(6)
O53' 0.0834(10) 0.0833(10) 0.0834(11) 0.0002(7) -0.0260(7) -0.0016(7)
O54 0.077(9) 0.073(9) 0.081(6) -0.010(10) -0.011(10) -0.022(8)
O55 0.070(6) 0.025(5) 0.056(6) 0.003(5) -0.020(5) -0.007(5)
O56 0.041(5) 0.049(6) 0.027(5) 0.003(5) 0.002(4) -0.010(5)
O57 0.041(5) 0.032(5) 0.042(6) 0.010(4) -0.007(4) 0.000(4)
O58 0.029(4) 0.038(5) 0.034(5) -0.006(4) -0.011(4) 0.006(4)
O59 0.063(6) 0.046(6) 0.052(7) -0.005(5) -0.012(5) 0.006(5)
O60 0.080(6) 0.043(6) 0.043(6) -0.001(5) -0.030(5) -0.015(5)
O61 0.096(7) 0.031(5) 0.051(6) 0.002(5) -0.042(5) -0.002(5)
O62 0.108(8) 0.041(6) 0.059(6) -0.009(5) -0.050(6) 0.010(6)
O63 0.047(7) 0.113(10) 0.080(9) 0.041(8) 0.011(6) 0.022(7)
O64 0.048(6) 0.117(10) 0.071(8) -0.037(8) 0.001(6) -0.019(7)
O65 0.104(9) 0.065(8) 0.046(7) 0.000(6) -0.008(7) 0.007(7)
O66 0.065(6) 0.086(9) 0.054(7) -0.013(6) -0.025(5) -0.002(6)
O67 0.073(6) 0.031(5) 0.043(6) 0.000(5) -0.025(5) -0.006(5)
O68 0.064(7) 0.034(6) 0.139(12) -0.025(7) 0.005(8) -0.006(6)
O69 0.121(10) 0.055(8) 0.064(8) 0.007(6) -0.027(7) -0.012(7)
O70 0.055(6) 0.069(8) 0.053(7) -0.016(6) 0.001(5) 0.007(6)
O71 0.0576(10) 0.0576(10) 0.0575(11) 0.0001(7) -0.0182(7) -0.0010(7)
O72 0.029(6) 0.036(7) 0.025(6) -0.011(5) -0.009(5) -0.002(5)
O72' 0.066(15) 0.066(2) 0.093(2) -0.047(19) -0.018(16) -0.027(16)
O73 0.069(1) 0.084(1) 0.093(3) 0.019(2) 0.014(9) 0.018(1)
O74 0.0520(10) 0.0521(10) 0.0520(11) -0.0001(7) -0.0286(7) -0.0020(7)
O74' 0.0452(10) 0.0456(10) 0.0453(11) 0.0000(7) -0.0142(7) -0.0011(7)
O76 0.108(8) 0.023(5) 0.072(8) 0.009(5) -0.033(7) -0.003(6)
O77 0.113(9) 0.108(9) 0.114(9) 0.002(7) -0.039(6) -0.006(7)
O77' 0.107(8) 0.089(9) 0.100(9) 0.007(7) -0.041(6) -0.009(7)
N1 0.023(5) 0.021(5) 0.014(5) 0.002(4) -0.004(4) -0.001(4)
N2 0.025(5) 0.023(5) 0.015(5) -0.004(4) -0.006(4) 0.001(4)
N3 0.018(5) 0.037(6) 0.015(5) 0.005(5) -0.002(4) 0.007(4)
N4 0.016(5) 0.036(6) 0.018(5) -0.007(5) -0.001(4) 0.001(4)
N5 0.022(5) 0.026(5) 0.015(5) 0.005(4) -0.002(4) 0.006(4)
N6 0.031(6) 0.046(7) 0.021(6) 0.000(5) -0.003(5) -0.001(5)
N7 0.031(5) 0.034(6) 0.033(6) 0.011(5) -0.008(5) -0.005(5)
N8 0.030(5) 0.029(6) 0.019(5) -0.001(5) -0.001(4) 0.009(5)
N9 0.033(5) 0.033(6) 0.026(6) 0.001(5) -0.007(5) -0.002(5)
N10 0.009(4) 0.035(6) 0.013(5) -0.007(4) -0.001(4) -0.002(4)
N11 0.026(5) 0.027(6) 0.028(6) -0.004(5) -0.006(4) 0.008(5)
N12 0.025(5) 0.026(6) 0.032(6) -0.002(5) -0.008(5) 0.005(5)
C1 0.039(7) 0.047(8) 0.027(7) -0.008(6) -0.024(5) 0.019(6)
C2 0.033(5) 0.029(5) 0.026(5) -0.006(4) -0.009(4) -0.002(4)
C3 0.062(9) 0.035(8) 0.084(11) -0.024(8) -0.035(8) 0.002(8)
C4 0.042(9) 0.118(15) 0.101(13) -0.062(12) -0.026(9) 0.002(10)
C5 0.032(8) 0.106(15) 0.092(13) -0.029(12) -0.028(8) -0.012(9)
C6 0.022(6) 0.053(9) 0.013(6) -0.001(6) -0.005(5) 0.001(6)
C7 0.062(10) 0.081(12) 0.042(10) 0.030(9) 0.016(9) 0.035(9)
C8 0.0364(8) 0.0364(8) 0.0364(8) 0.0005(7) -0.0115(6) -0.0007(7)
C9 0.041(6) 0.023(7) 0.043(7) -0.002(6) -0.030(6) 0.010(6)
C10 0.061(9) 0.037(8) 0.066(10) 0.024(7) -0.030(8) 0.002(7)
C11 0.046(7) 0.053(9) 0.051(8) 0.024(7) -0.029(7) 0.003(7)
C12 0.037(7) 0.039(8) 0.053(9) 0.006(7) -0.015(7) 0.012(7)
C13 0.016(6) 0.033(7) 0.030(7) 0.016(6) -0.003(5) -0.006(5)
C14 0.011(6) 0.065(9) 0.023(7) -0.013(7) 0.000(5) 0.012(6)
C15 0.030(6) 0.043(8) 0.009(6) -0.001(6) 0.001(5) -0.015(6)
C16 0.017(6) 0.027(7) 0.032(7) -0.013(6) 0.005(5) -0.001(5)
C17 0.051(8) 0.020(7) 0.045(8) -0.001(6) -0.021(6) -0.012(6)
C18 0.034(5) 0.010(5) 0.043(6) -0.008(4) -0.010(4) 0.014(4)
C19 0.026(6) 0.034(8) 0.036(8) 0.007(6) 0.000(6) 0.002(6)
C20 0.030(5) 0.015(5) 0.024(5) 0.007(4) -0.008(4) 0.002(4)
C21 0.029(5) 0.027(5) 0.021(5) 0.001(4) -0.006(4) 0.002(4)
C22 0.040(5) 0.029(5) 0.030(5) -0.020(4) -0.013(4) 0.011(5)
C23 0.045(7) 0.037(8) 0.012(6) 0.010(6) -0.007(6) -0.002(6)
C24 0.010(6) 0.073(11) 0.050(9) 0.012(8) 0.002(6) 0.006(7)
C25 0.049(9) 0.066(11) 0.069(11) 0.012(9) -0.024(8) -0.009(8)
C26 0.043(6) 0.036(6) 0.054(6) 0.005(5) -0.015(5) 0.011(5)
C27 0.024(6) 0.032(7) 0.029(7) -0.001(6) -0.015(5) -0.001(5)
C28 0.037(7) 0.021(7) 0.031(7) 0.006(6) -0.008(6) -0.006(6)
C29 0.020(6) 0.036(7) 0.010(6) 0.011(5) 0.003(5) 0.004(5)
C30 0.015(4) 0.022(5) 0.021(5) -0.010(4) 0.000(4) 0.000(4)
C31 0.056(8) 0.027(7) 0.032(7) -0.004(6) -0.023(6) -0.001(6)
C32 0.029(7) 0.061(10) 0.100(13) -0.039(10) -0.023(8) 0.012(7)
C33 0.026(6) 0.069(10) 0.027(7) 0.029(7) -0.009(6) -0.004(7)
C34 0.023(6) 0.025(7) 0.024(7) 0.005(6) -0.001(5) 0.004(5)
C35 0.020(6) 0.043(8) 0.021(7) 0.004(6) 0.004(5) 0.000(6)
C36 0.034(7) 0.033(8) 0.043(8) 0.000(7) -0.013(6) 0.003(6)
C37 0.034(7) 0.034(8) 0.031(7) -0.004(6) -0.006(6) -0.007(6)
C38 0.049(9) 0.065(11) 0.086(12) -0.039(10) -0.017(9) -0.009(9)
C39 0.052(8) 0.064(8) 0.079(8) -0.018(7) -0.038(6) -0.024(6)
C40 0.042(10) 0.056(2) 0.085(14) -0.044(14) -0.007(10) -0.028(12)
C41 0.019(6) 0.131(15) 0.023(7) -0.031(8) -0.008(6) -0.005(8)
C42 0.014(6) 0.092(12) 0.026(7) -0.006(8) 0.001(6) -0.009(7)
C43 0.075(7) 0.060(7) 0.063(7) 0.023(6) -0.024(5) 0.009(6)
C44 0.055(8) 0.059(10) 0.059(9) 0.010(8) -0.039(7) -0.005(8)
C45 0.024(7) 0.093(14) 0.075(12) 0.022(10) -0.019(8) 0.002(8)
C46 0.088(12) 0.095(15) 0.070(12) -0.006(11) -0.036(10) -0.022(12)
C47 0.035(7) 0.035(8) 0.085(11) 0.011(8) -0.032(7) -0.012(7)
C48 0.036(7) 0.030(7) 0.054(8) 0.025(6) -0.027(6) -0.005(6)
C49 0.064(9) 0.049(9) 0.052(9) 0.021(7) -0.038(7) -0.006(8)
C50 0.018(6) 0.073(11) 0.027(7) 0.017(7) -0.001(6) 0.006(7)
C51 0.020(6) 0.058(9) 0.014(6) 0.006(6) -0.005(5) -0.006(6)
C52 0.022(6) 0.028(7) 0.054(9) 0.026(6) -0.003(6) -0.001(6)
C53 0.039(6) 0.023(5) 0.044(6) 0.001(5) -0.003(5) 0.006(5)
C54 0.012(6) 0.056(9) 0.028(7) 0.003(7) 0.005(5) 0.001(6)
C55 0.018(6) 0.025(7) 0.038(7) -0.012(6) -0.010(5) 0.011(5)
C56 0.015(6) 0.042(8) 0.021(7) -0.016(6) -0.002(5) 0.005(6)
C57 0.039(5) 0.030(5) 0.029(5) 0.008(5) -0.016(4) -0.003(5)
C58 0.047(8) 0.018(7) 0.028(7) -0.008(6) -0.008(6) 0.006(6)
C59 0.060(8) 0.048(9) 0.041(8) -0.001(7) -0.029(7) 0.018(7)
C60 0.038(7) 0.051(9) 0.064(10) -0.018(8) -0.023(7) 0.004(7)
C61 0.021(7) 0.041(9) 0.064(10) -0.003(8) -0.006(7) 0.005(6)
C62 0.037(7) 0.017(6) 0.022(7) -0.003(5) -0.004(6) -0.004(6)
C63 0.027(5) 0.047(6) 0.037(6) -0.006(5) -0.014(4) 0.000(5)
C64 0.008(5) 0.065(10) 0.026(7) -0.010(7) -0.009(5) 0.002(6)
C65 0.027(6) 0.034(7) 0.018(6) 0.012(5) -0.008(5) -0.011(6)
C66 0.072(9) 0.011(6) 0.017(6) -0.006(5) -0.009(6) -0.006(6)
C67 0.063(10) 0.049(9) 0.033(8) -0.022(7) -0.002(7) 0.004(8)
C68 0.043(8) 0.047(9) 0.033(8) 0.023(7) -0.005(6) -0.002(7)
C69 0.026(6) 0.037(8) 0.028(7) 0.003(6) -0.005(6) -0.007(6)
C70 0.018(6) 0.039(8) 0.018(6) 0.007(6) -0.005(5) -0.007(5)
C71 0.020(6) 0.073(10) 0.015(7) 0.000(7) 0.001(5) 0.007(7)
C72 0.020(6) 0.070(10) 0.033(8) 0.015(7) -0.010(6) -0.008(7)
C73 0.021(7) 0.086(12) 0.058(10) -0.029(9) -0.003(7) -0.013(8)
C74 0.043(6) 0.073(7) 0.074(7) -0.004(6) -0.018(5) -0.014(6)
C75 0.052(9) 0.045(9) 0.040(8) -0.019(7) -0.007(7) -0.004(8)
C76 0.020(6) 0.038(8) 0.030(7) 0.010(6) -0.008(5) -0.006(6)
C77 0.045(7) 0.015(6) 0.030(7) -0.003(6) -0.011(6) 0.007(6)
C78 0.048(6) 0.039(6) 0.034(5) -0.023(5) -0.020(5) 0.007(5)
C79 0.046(7) 0.076(11) 0.022(7) -0.005(7) -0.026(6) 0.014(8)
C80 0.0451(10) 0.0456(10) 0.0454(11) 0.0002(7) -0.0143(7) -0.0008(7)
C81 0.030(6) 0.047(8) 0.045(8) -0.011(7) -0.026(6) 0.022(6)
C82 0.032(5) 0.014(5) 0.040(6) 0.004(4) -0.011(4) 0.010(4)
C83 0.030(6) 0.026(7) 0.043(8) -0.009(6) -0.021(6) 0.017(6)
C84 0.032(7) 0.047(9) 0.036(7) 0.000(7) -0.019(6) 0.010(7)
O78 0.1157(10) 0.1157(10) 0.1157(11) 0.0002(7) -0.0361(7) -0.0024(7)
O79 0.038(5) 0.059(7) 0.048(6) 0.016(5) -0.016(4) 0.005(5)
O80 0.050(6) 0.040(6) 0.070(8) -0.003(6) -0.007(6) 0.006(5)
O81 0.070(7) 0.088(9) 0.046(7) 0.007(7) 0.002(6) 0.011(7)
O82 0.057(6) 0.045(6) 0.064(7) 0.000(6) -0.005(6) 0.012(5)
O83 0.043(5) 0.100(6) 0.072(6) 0.023(5) -0.011(4) 0.006(5)
O84 0.095(9) 0.067(8) 0.078(9) -0.011(7) -0.007(8) 0.002(8)
O85 0.102(9) 0.065(8) 0.062(8) -0.011(7) -0.013(7) -0.023(7)
O86 0.023(6) 0.041(7) 0.036(7) 0.001(6) -0.002(5) 0.008(5)
O87 0.062(7) 0.080(8) 0.057(7) -0.009(6) -0.039(5) -0.019(6)
O88 0.042(7) 0.031(7) 0.054(7) 0.002(6) -0.003(5) 0.001(6)
O88' 0.017(6) 0.055(7) 0.047(7) -0.013(6) -0.010(5) 0.000(6)
O89 0.048(14) 0.09(2) 0.19(3) -0.01(2) -0.022(17) -0.030(14)
O89' 0.042(14) 0.10(2) 0.19(3) 0.06(2) -0.029(17) -0.003(15)
O90 0.046(5) 0.030(5) 0.040(6) 0.013(4) -0.003(5) 0.006(4)
O91 0.056(7) 0.057(8) 0.062(8) 0.005(6) -0.016(6) -0.002(6)

loop_
_atom_type_symbol
_atom_type_description
_atom_type_scat_dispersion_real
_atom_type_scat_dispersion_imag
_atom_type_scat_source
C C 0.0033 0.0016 'International Tables Vol C Tables 4.2.6.8 and 6.1.1.4'
H H 0.0000 0.0000 'International Tables Vol C Tables 4.2.6.8 and 6.1.1.4'
N N 0.0061 0.0033 'International Tables Vol C Tables 4.2.6.8 and 6.1.1.4'
O O 0.0106 0.0060 'International Tables Vol C Tables 4.2.6.8 and 6.1.1.4'
Ba Ba -0.3244 2.2819 'International Tables Vol C Tables 4.2.6.8 and 6.1.1.4'
Dy Dy -0.1892 4.4098 'International Tables Vol C Tables 4.2.6.8 and 6.1.1.4'

loop_
_geom_angle_atom_site_label_1
_geom_angle_atom_site_label_2
_geom_angle_atom_site_label_3
_geom_angle
_geom_angle_site_symmetry_1
_geom_angle_site_symmetry_3
O1 Dy1 O9 149.8(3) . .
O1 Dy1 O5 88.5(3) . .
O9 Dy1 O5 78.1(3) . .
O1 Dy1 O3 129.9(3) . .
O9 Dy1 O3 73.6(3) . .
O5 Dy1 O3 77.2(3) . .
O1 Dy1 O7 79.4(3) . .
O9 Dy1 O7 88.4(3) . .
O5 Dy1 O7 129.5(3) . .
O3 Dy1 O7 144.6(3) . .
O1 Dy1 O12 75.2(3) . .
O9 Dy1 O12 128.1(3) . .
O5 Dy1 O12 148.2(3) . .
O3 Dy1 O12 92.5(3) . .
O7 Dy1 O12 74.8(3) . .
O1 Dy1 N2 76.5(3) . .
O9 Dy1 N2 73.4(3) . .
O5 Dy1 N2 64.8(3) . .
O3 Dy1 N2 133.6(3) . .
O7 Dy1 N2 64.6(3) . .
O12 Dy1 N2 133.7(3) . .
O1 Dy1 N1 65.4(3) . .
O9 Dy1 N1 134.8(3) . .
O5 Dy1 N1 76.7(3) . .
O3 Dy1 N1 64.6(3) . .
O7 Dy1 N1 136.2(3) . .
O12 Dy1 N1 71.7(3) . .
N2 Dy1 N1 125.8(3) . .
O1 Dy1 N3 134.6(3) . .
O9 Dy1 N3 65.1(3) . .
O5 Dy1 N3 136.7(3) . .
O3 Dy1 N3 71.4(3) . .
O7 Dy1 N3 73.3(3) . .
O12 Dy1 N3 63.1(3) . .
N2 Dy1 N3 120.6(3) . .
N1 Dy1 N3 113.7(3) . .
O19 Dy2 O15 148.3(3) . .
O19 Dy2 O23 89.2(3) . .
O15 Dy2 O23 79.4(3) . .
O19 Dy2 O14 74.5(3) . .
O15 Dy2 O14 129.5(3) . .
O23 Dy2 O14 144.5(3) . .
O19 Dy2 O17 130.5(3) . .
O15 Dy2 O17 75.8(3) . .
O23 Dy2 O17 76.9(3) . .
O14 Dy2 O17 89.9(3) . .
O19 Dy2 O21 78.0(3) . .
O15 Dy2 O21 86.2(3) . .
O23 Dy2 O21 128.8(3) . .
O14 Dy2 O21 79.1(3) . .
O17 Dy2 O21 145.6(3) . .
O19 Dy2 N5 65.3(3) . .
O15 Dy2 N5 136.6(3) . .
O23 Dy2 N5 74.1(3) . .
O14 Dy2 N5 70.5(3) . .
O17 Dy2 N5 65.2(3) . .
O21 Dy2 N5 137.1(3) . .
O19 Dy2 N4 133.6(3) . .
O15 Dy2 N4 64.9(3) . .
O23 Dy2 N4 137.1(3) . .
O14 Dy2 N4 64.6(3) . .
O17 Dy2 N4 72.1(3) . .
O21 Dy2 N4 73.7(3) . .
N5 Dy2 N4 116.5(3) . .
O19 Dy2 N6 74.1(3) . .
O15 Dy2 N6 74.3(3) . .
O23 Dy2 N6 64.4(3) . .
O14 Dy2 N6 135.7(3) . .
O17 Dy2 N6 134.4(3) . .
O21 Dy2 N6 64.4(3) . .
N5 Dy2 N6 121.1(3) . .
N4 Dy2 N6 122.4(3) . .
O25 Dy3 O35 145.4(3) . .
O25 Dy3 O33 76.8(3) . .
O35 Dy3 O33 129.1(3) . .
O25 Dy3 O27 130.4(3) . .
O35 Dy3 O27 78.2(3) . .
O33 Dy3 O27 88.9(3) . .
O25 Dy3 O29 89.5(3) . .
O35 Dy3 O29 78.0(3) . .
O33 Dy3 O29 146.3(3) . .
O27 Dy3 O29 76.7(3) . .
O25 Dy3 O31 75.2(3) . .
O35 Dy3 O31 87.6(3) . .
O33 Dy3 O31 77.9(3) . .
O27 Dy3 O31 147.9(3) . .
O29 Dy3 O31 128.5(3) . .
O25 Dy3 N7 65.5(3) . .
O35 Dy3 N7 136.9(3) . .
O33 Dy3 N7 73.6(3) . .
O27 Dy3 N7 64.8(3) . .
O29 Dy3 N7 72.8(3) . .
O31 Dy3 N7 135.5(3) . .
O25 Dy3 N9 133.5(3) . .
O35 Dy3 N9 64.4(3) . .
O33 Dy3 N9 64.7(3) . .
O27 Dy3 N9 75.8(3) . .
O29 Dy3 N9 136.9(3) . .
O31 Dy3 N9 72.2(3) . .
N7 Dy3 N9 122.1(4) . .
O25 Dy3 N8 73.0(3) . .
O35 Dy3 N8 72.5(3) . .
O33 Dy3 N8 136.6(3) . .
O27 Dy3 N8 134.5(3) . .
O29 Dy3 N8 63.8(3) . .
O31 Dy3 N8 64.7(3) . .
N7 Dy3 N8 118.9(4) . .
N9 Dy3 N8 119.0(4) . .
O37 Dy4 O45 88.2(3) . .
O37 Dy4 O41 76.6(3) . .
O45 Dy4 O41 144.9(3) . .
O37 Dy4 O39 129.9(3) . .
O45 Dy4 O39 75.8(3) . .
O41 Dy4 O39 89.9(3) . .
O37 Dy4 O47 77.7(3) . .
O45 Dy4 O47 129.1(3) . .
O41 Dy4 O47 78.8(3) . .
O39 Dy4 O47 147.0(3) . .
O37 Dy4 O43 146.7(3) . .
O45 Dy4 O43 79.9(3) . .
O41 Dy4 O43 128.5(3) . .
O39 Dy4 O43 77.1(3) . .
O47 Dy4 O43 85.9(3) . .
O37 Dy4 N10 65.4(3) . .
O45 Dy4 N10 70.7(3) . .
O41 Dy4 N10 74.2(3) . .
O39 Dy4 N10 64.6(3) . .
O47 Dy4 N10 138.1(3) . .
O43 Dy4 N10 136.0(3) . .
O37 Dy4 N11 135.7(3) . .
O45 Dy4 N11 136.1(3) . .
O41 Dy4 N11 64.7(3) . .
O39 Dy4 N11 72.7(3) . .
O47 Dy4 N11 74.4(3) . .
O43 Dy4 N11 63.9(3) . .
N10 Dy4 N11 119.5(3) . .
O37 Dy4 N12 73.7(3) . .
O45 Dy4 N12 64.7(3) . .
O41 Dy4 N12 136.5(3) . .
O39 Dy4 N12 133.6(3) . .
O47 Dy4 N12 64.4(3) . .
O43 Dy4 N12 73.1(3) . .
N10 Dy4 N12 119.1(3) . .
N11 Dy4 N12 121.4(3) . .
O53' Ba1 O42 78.2(9) . 1_655
O53' Ba1 O51 80.5(10) . .
O42 Ba1 O51 75.2(6) 1_655 .
O53' Ba1 O52 103.4(11) . .
O42 Ba1 O52 143.3(4) 1_655 .
O51 Ba1 O52 69.0(6) . .
O53' Ba1 O11 66.9(10) . .
O42 Ba1 O11 72.0(2) 1_655 .
O51 Ba1 O11 137.5(6) . .
O52 Ba1 O11 143.1(4) . .
O53' Ba1 O32 83.5(9) . 1_655
O42 Ba1 O32 142.7(3) 1_655 1_655
O51 Ba1 O32 133.2(5) . 1_655
O52 Ba1 O32 72.5(4) . 1_655
O11 Ba1 O32 71.1(2) . 1_655
O53' Ba1 O50 140.0(9) . .
O42 Ba1 O50 69.2(4) 1_655 .
O51 Ba1 O50 69.5(6) . .
O52 Ba1 O50 90.3(5) . .
O11 Ba1 O50 120.6(4) . .
O32 Ba1 O50 136.4(4) 1_655 .
O53' Ba1 O51' 64.3(10) . .
O42 Ba1 O51' 70.2(5) 1_655 .
O51 Ba1 O51' 16.5(6) . .
O52 Ba1 O51' 77.6(6) . .
O11 Ba1 O51' 122.6(5) . .
O32 Ba1 O51' 128.9(4) 1_655 .
O50 Ba1 O51' 82.9(5) . .
O53' Ba1 O49 137.6(10) . .
O42 Ba1 O49 100.4(3) 1_655 .
O51 Ba1 O49 140.8(6) . .
O52 Ba1 O49 101.8(4) . .
O11 Ba1 O49 72.4(3) . .
O32 Ba1 O49 72.5(3) 1_655 .
O50 Ba1 O49 72.5(4) . .
O51' Ba1 O49 155.4(4) . .
O53' Ba1 O52' 143.2(12) . .
O42 Ba1 O52' 132.5(7) 1_655 .
O51 Ba1 O52' 88.2(9) . .
O52 Ba1 O52' 40.4(8) . .
O11 Ba1 O52' 134.1(7) . .
O32 Ba1 O52' 79.1(7) 1_655 .
O50 Ba1 O52' 63.3(7) . .
O51' Ba1 O52' 103.2(8) . .
O49 Ba1 O52' 65.7(8) . .
O53' Ba1 O50' 130.0(11) . .
O42 Ba1 O50' 80.9(7) 1_655 .
O51 Ba1 O50' 50.3(8) . .
O52 Ba1 O50' 70.2(8) . .
O11 Ba1 O50' 144.2(7) . .
O32 Ba1 O50' 134.4(7) 1_655 .
O50 Ba1 O50' 24.3(7) . .
O51' Ba1 O50' 66.0(8) . .
O49 Ba1 O50' 90.5(7) . .
O52' Ba1 O50' 55.5(9) . .
O53' Ba1 O53 34.8(11) . .
O42 Ba1 O53 108.6(5) 1_655 .
O51 Ba1 O53 73.2(6) . .
O52 Ba1 O53 69.0(6) . .
O11 Ba1 O53 92.4(5) . .
O32 Ba1 O53 68.8(4) 1_655 .
O50 Ba1 O53 141.9(5) . .
O51' Ba1 O53 62.1(5) . .
O49 Ba1 O53 141.2(4) . .
O52' Ba1 O53 108.5(8) . .
O50' Ba1 O53 118.7(8) . .
O54 Ba2 O13 97.1(4) . .
O54 Ba2 O55 142.2(4) . .
O13 Ba2 O55 77.3(3) . .
O54 Ba2 O11 92.3(4) . .
O13 Ba2 O11 135.7(3) . .
O55 Ba2 O11 69.3(3) . .
O54 Ba2 O56 68.8(4) . .
O13 Ba2 O56 124.7(3) . .
O55 Ba2 O56 144.3(3) . .
O11 Ba2 O56 99.1(2) . .
O54 Ba2 O58 137.3(3) . .
O13 Ba2 O58 73.0(3) . .
O55 Ba2 O58 77.4(3) . .
O11 Ba2 O58 124.2(2) . .
O56 Ba2 O58 82.9(3) . .
O54 Ba2 O57 123.2(4) . .
O13 Ba2 O57 131.9(3) . .
O55 Ba2 O57 83.8(3) . .
O11 Ba2 O57 72.9(2) . .
O56 Ba2 O57 60.5(3) . .
O58 Ba2 O57 59.8(2) . .
O54 Ba2 O32 78.8(4) . 1_655
O13 Ba2 O32 70.6(2) . 1_655
O55 Ba2 O32 64.0(3) . 1_655
O11 Ba2 O32 69.1(2) . 1_655
O56 Ba2 O32 145.2(3) . 1_655
O58 Ba2 O32 131.3(2) . 1_655
O57 Ba2 O32 136.7(2) . 1_655
O54 Ba2 O59 80.0(4) . .
O13 Ba2 O59 67.3(3) . .
O55 Ba2 O59 128.6(3) . .
O11 Ba2 O59 156.8(3) . .
O56 Ba2 O59 57.7(3) . .
O58 Ba2 O59 57.7(3) . .
O57 Ba2 O59 93.0(3) . .
O32 Ba2 O59 129.4(3) 1_655 .
O54 Ba2 C21 88.7(4) . .
O13 Ba2 C21 155.8(3) . .
O55 Ba2 C21 83.8(3) . .
O11 Ba2 C21 20.1(3) . .
O56 Ba2 C21 79.3(3) . .
O58 Ba2 C21 117.5(3) . .
O57 Ba2 C21 59.3(3) . .
O32 Ba2 C21 87.7(3) 1_655 .
O59 Ba2 C21 136.9(3) . .
O54 Ba2 Ba3 104.6(3) . .
O13 Ba2 Ba3 101.87(18) . .
O55 Ba2 Ba3 113.2(2) . .
O11 Ba2 Ba3 117.37(18) . .
O56 Ba2 Ba3 40.88(18) . .
O58 Ba2 Ba3 42.01(18) . .
O57 Ba2 Ba3 47.19(17) . .
O32 Ba2 Ba3 172.19(15) 1_655 .
O59 Ba2 Ba3 45.8(2) . .
C21 Ba2 Ba3 99.3(2) . .
O54 Ba2 Ba1 74.4(3) . .
O13 Ba2 Ba1 106.96(18) . .
O55 Ba2 Ba1 71.9(2) . .
O11 Ba2 Ba1 35.49(18) . .
O56 Ba2 Ba1 118.56(17) . .
O58 Ba2 Ba1 148.27(17) . .
O57 Ba2 Ba1 108.37(17) . .
O32 Ba2 Ba1 36.39(15) 1_655 .
O59 Ba2 Ba1 152.8(2) . .
C21 Ba2 Ba1 52.0(2) . .
Ba3 Ba2 Ba1 151.07(3) . .
O20 Ba3 O8 152.4(3) . .
O20 Ba3 O61 77.5(3) . .
O8 Ba3 O61 88.7(3) . .
O20 Ba3 O38 82.6(3) . .
O8 Ba3 O38 70.6(2) . .
O61 Ba3 O38 74.2(3) . .
O20 Ba3 O60 86.2(3) . .
O8 Ba3 O60 90.1(3) . .
O61 Ba3 O60 141.3(3) . .
O38 Ba3 O60 68.9(3) . .
O20 Ba3 O56 123.4(3) . .
O8 Ba3 O56 75.4(3) . .
O61 Ba3 O56 77.8(3) . .
O38 Ba3 O56 135.9(3) . .
O60 Ba3 O56 138.8(3) . .
O20 Ba3 O58 81.7(3) . .
O8 Ba3 O58 122.9(2) . .
O61 Ba3 O58 138.2(3) . .
O38 Ba3 O58 138.1(2) . .
O60 Ba3 O58 71.4(3) . .
O56 Ba3 O58 84.3(3) . .
O20 Ba3 O59 69.2(3) . .
O8 Ba3 O59 132.9(3) . .
O61 Ba3 O59 81.7(3) . .
O38 Ba3 O59 146.3(2) . .
O60 Ba3 O59 124.8(3) . .
O56 Ba3 O59 57.4(3) . .
O58 Ba3 O59 57.0(3) . .
O20 Ba3 O57 138.9(3) . .
O8 Ba3 O57 66.8(2) . .
O61 Ba3 O57 133.3(3) . .
O38 Ba3 O57 126.7(2) . .
O60 Ba3 O57 80.6(3) . .
O56 Ba3 O57 58.3(3) . .
O58 Ba3 O57 57.2(2) . .
O59 Ba3 O57 87.0(3) . .
O20 Ba3 Ba2 107.0(2) . .
O8 Ba3 Ba2 100.28(17) . .
O61 Ba3 Ba2 111.8(2) . .
O38 Ba3 Ba2 169.35(17) . .
O60 Ba3 Ba2 106.5(2) . .
O56 Ba3 Ba2 42.0(2) . .
O58 Ba3 Ba2 42.35(16) . .
O59 Ba3 Ba2 44.29(18) . .
O57 Ba3 Ba2 42.72(18) . .
O36 Ba4 O65 124.5(3) 1_655 .
O36 Ba4 O67 90.2(3) 1_655 .
O65 Ba4 O67 142.1(3) . .
O36 Ba4 O64 77.3(3) 1_655 .
O65 Ba4 O64 98.1(4) . .
O67 Ba4 O64 72.9(3) . .
O36 Ba4 O66 140.9(3) 1_655 .
O65 Ba4 O66 64.8(4) . .
O67 Ba4 O66 78.7(3) . .
O64 Ba4 O66 63.6(3) . .
O36 Ba4 O40 142.7(3) 1_655 1_556
O65 Ba4 O40 84.3(3) . 1_556
O67 Ba4 O40 73.1(3) . 1_556
O64 Ba4 O40 125.9(3) . 1_556
O66 Ba4 O40 69.4(3) . 1_556
O36 Ba4 O18 73.6(2) 1_655 .
O65 Ba4 O18 126.0(3) . .
O67 Ba4 O18 74.4(3) . .
O64 Ba4 O18 135.6(3) . .
O66 Ba4 O18 136.0(3) . .
O40 Ba4 O18 69.9(2) 1_556 .
O36 Ba4 O62 87.6(3) 1_655 .
O65 Ba4 O62 65.7(4) . .
O67 Ba4 O62 138.3(3) . .
O64 Ba4 O62 146.0(3) . .
O66 Ba4 O62 125.2(3) . .
O40 Ba4 O62 83.9(3) 1_556 .
O18 Ba4 O62 65.1(3) . .
O36 Ba4 O63 68.4(3) 1_655 .
O65 Ba4 O63 59.6(3) . .
O67 Ba4 O63 137.7(3) . .
O64 Ba4 O63 67.1(4) . .
O66 Ba4 O63 95.1(4) . .
O40 Ba4 O63 143.8(3) 1_556 .
O18 Ba4 O63 128.0(3) . .
O62 Ba4 O63 79.0(3) . .
O36 Ba4 Ba5 109.55(19) 1_655 .
O65 Ba4 Ba5 105.1(3) . .
O67 Ba4 Ba5 72.0(2) . .
O64 Ba4 Ba5 144.2(3) . .
O66 Ba4 Ba5 102.5(2) . .
O40 Ba4 Ba5 33.92(17) 1_556 .
O18 Ba4 Ba5 36.07(15) . .
O62 Ba4 Ba5 69.6(2) . .
O63 Ba4 Ba5 148.6(3) . .
O40 Ba5 O68 75.9(4) 1_556 .
O40 Ba5 O71 144.6(5) 1_556 .
O68 Ba5 O71 71.2(5) . .
O40 Ba5 O4 70.4(2) 1_556 1_456
O68 Ba5 O4 112.6(4) . 1_456
O71 Ba5 O4 134.9(4) . 1_456
O40 Ba5 O18 71.0(2) 1_556 .
O68 Ba5 O18 70.4(3) . .
O71 Ba5 O18 85.9(4) . .
O4 Ba5 O18 138.8(3) 1_456 .
O40 Ba5 O72' 138.1(5) 1_556 .
O68 Ba5 O72' 109.4(7) . .
O71 Ba5 O72' 48.4(8) . .
O4 Ba5 O72' 134.6(6) 1_456 .
O18 Ba5 O72' 72.1(5) . .
O40 Ba5 O74 150.5(5) 1_556 .
O68 Ba5 O74 123.6(5) . .
O71 Ba5 O74 63.5(6) . .
O4 Ba5 O74 81.0(5) 1_456 .
O18 Ba5 O74 133.7(5) . .
O72' Ba5 O74 61.6(7) . .
O40 Ba5 O72 120.3(4) 1_556 .
O68 Ba5 O72 127.7(5) . .
O71 Ba5 O72 73.0(6) . .
O4 Ba5 O72 119.8(4) 1_456 .
O18 Ba5 O72 70.2(3) . .
O72' Ba5 O72 24.6(7) . .
O74 Ba5 O72 68.1(6) . .
O40 Ba5 O70 105.6(3) 1_556 .
O68 Ba5 O70 67.8(3) . .
O71 Ba5 O70 73.6(5) . .
O4 Ba5 O70 67.8(3) 1_456 .
O18 Ba5 O70 137.4(3) . .
O72' Ba5 O70 115.0(6) . .
O74 Ba5 O70 68.5(5) . .
O72 Ba5 O70 133.6(4) . .
O40 Ba5 O69 67.1(3) 1_556 .
O68 Ba5 O69 138.0(4) . .
O71 Ba5 O69 135.5(5) . .
O4 Ba5 O69 73.3(3) 1_456 .
O18 Ba5 O69 79.2(3) . .
O72' Ba5 O69 87.1(7) . .
O74 Ba5 O69 98.4(5) . .
O72 Ba5 O69 62.5(4) . .
O70 Ba5 O69 140.3(3) . .
O40 Ba5 O74' 115.7(5) 1_556 .
O68 Ba5 O74' 163.6(5) . .
O71 Ba5 O74' 99.2(6) . .
O4 Ba5 O74' 64.4(5) 1_456 .
O18 Ba5 O74' 123.3(4) . .
O72' Ba5 O74' 70.5(7) . .
O74 Ba5 O74' 41.1(7) . .
O72 Ba5 O74' 58.2(5) . .
O70 Ba5 O74' 97.0(5) . .
O69 Ba5 O74' 58.0(5) . .
O40 Ba5 Ba4 35.10(15) 1_556 .
O68 Ba5 Ba4 71.2(2) . .
O71 Ba5 Ba4 118.6(4) . .
O4 Ba5 Ba4 103.91(19) 1_456 .
O18 Ba5 Ba4 35.97(18) . .
O72' Ba5 Ba4 105.3(5) . .
O74 Ba5 Ba4 161.9(5) . .
O72 Ba5 Ba4 94.7(3) . .
O70 Ba5 Ba4 129.6(2) . .
O69 Ba5 Ba4 67.2(3) . .
O74' Ba5 Ba4 125.1(4) . .
O10 Ba6 O30 82.3(3) 1_456 .
O10 Ba6 O77' 89.9(6) 1_456 .
O30 Ba6 O77' 68.9(6) . .
O10 Ba6 O24 150.2(3) 1_456 .
O30 Ba6 O24 68.1(3) . .
O77' Ba6 O24 76.9(6) . .
O10 Ba6 O76 73.5(3) 1_456 .
O30 Ba6 O76 74.9(3) . .
O77' Ba6 O76 141.9(6) . .
O24 Ba6 O76 100.7(3) . .
O10 Ba6 O73 133.5(4) 1_456 .
O30 Ba6 O73 121.2(4) . .
O77' Ba6 O73 134.5(6) . .
O24 Ba6 O73 69.2(4) . .
O76 Ba6 O73 75.4(4) . .
O10 Ba6 O72 131.9(4) 1_456 .
O30 Ba6 O72 138.9(4) . .
O77' Ba6 O72 86.8(7) . .
O24 Ba6 O72 74.6(4) . .
O76 Ba6 O72 129.9(4) . .
O73 Ba6 O72 55.9(5) . .
O10 Ba6 O74' 71.5(5) 1_456 .
O30 Ba6 O74' 151.8(5) . .
O77' Ba6 O74' 100.3(8) . .
O24 Ba6 O74' 136.7(5) . .
O76 Ba6 O74' 106.2(5) . .
O73 Ba6 O74' 85.3(6) . .
O72 Ba6 O74' 62.1(5) . .
O10 Ba6 O77 118.1(6) 1_456 .
O30 Ba6 O77 74.0(7) . .
O77' Ba6 O77 28.3(7) . .
O24 Ba6 O77 51.6(7) . .
O76 Ba6 O77 144.5(7) . .
O73 Ba6 O77 107.3(6) . .
O72 Ba6 O77 69.7(7) . .
O74' Ba6 O77 109.3(8) . .
O10 Ba6 O74 71.4(5) 1_456 .
O30 Ba6 O74 119.0(5) . .
O77' Ba6 O74 57.4(8) . .
O24 Ba6 O74 119.9(5) . .
O76 Ba6 O74 139.4(5) . .
O73 Ba6 O74 116.7(6) . .
O72 Ba6 O74 66.7(5) . .
O74' Ba6 O74 42.9(7) . .
O77 Ba6 O74 72.3(8) . .
O10 Ba6 O72' 130.0(6) 1_456 .
O30 Ba6 O72' 119.7(7) . .
O77' Ba6 O72' 63.3(8) . .
O24 Ba6 O72' 67.2(6) . .
O76 Ba6 O72' 151.3(6) . .
O73 Ba6 O72' 75.9(7) . .
O72 Ba6 O72' 23.9(7) . .
O74' Ba6 O72' 73.0(8) . .
O77 Ba6 O72' 46.7(9) . .
O74 Ba6 O72' 58.7(7) . .
O10 Ba6 Ba5 100.5(2) 1_456 .
O30 Ba6 Ba5 142.4(2) . .
O77' Ba6 Ba5 73.6(6) . .
O24 Ba6 Ba5 101.1(2) . .
O76 Ba6 Ba5 142.1(3) . .
O73 Ba6 Ba5 83.9(4) . .
O72 Ba6 Ba5 33.3(3) . .
O74' Ba6 Ba5 39.7(5) . .
O77 Ba6 Ba5 71.9(6) . .
O74 Ba6 Ba5 34.0(4) . .
O72' Ba6 Ba5 34.2(6) . .
C1 O1 Dy1 125.4(7) . .
C7 O3 Dy1 121.3(9) . .
C7 O4 Ba5 117.4(10) . 1_654
C8 O5 Dy1 124.7(7) . .
C14 O7 Dy1 126.6(8) . .
C14 O8 Ba3 127.9(9) . .
C15 O9 Dy1 125.4(8) . .
C15 O10 Ba6 128.8(8) . 1_654
C21 O11 Ba1 125.7(8) . .
C21 O11 Ba2 106.9(7) . .
Ba1 O11 Ba2 108.8(3) . .
C21 O12 Dy1 128.7(8) . .
C22 O13 Ba2 129.0(8) . .
C22 O14 Dy2 123.8(8) . .
C28 O15 Dy2 125.9(7) . .
C29 O17 Dy2 123.4(7) . .
C29 O18 Ba4 121.9(7) . .
C29 O18 Ba5 123.1(7) . .
Ba4 O18 Ba5 108.0(3) . .
C35 O19 Dy2 123.3(8) . .
C35 O20 Ba3 128.3(8) . .
C36 O21 Dy2 125.3(7) . .
C42 O23 Dy2 125.5(8) . .
C42 O24 Ba6 124.2(10) . .
C43 O25 Dy3 120.3(10) . .
C49 O27 Dy3 124.0(8) . .
C50 O29 Dy3 127.2(9) . .
C50 O30 Ba6 129.6(8) . .
C56 O31 Dy3 122.2(8) . .
C56 O32 Ba1 121.9(7) . 1_455
C56 O32 Ba2 117.5(7) . 1_455
Ba1 O32 Ba2 105.4(3) 1_455 1_455
C57 O33 Dy3 125.4(7) . .
C63 O35 Dy3 126.8(8) . .
C63 O36 Ba4 128.0(9) . 1_455
C64 O37 Dy4 123.2(8) . .
C64 O38 Ba3 124.6(8) . .
C70 O39 Dy4 124.6(8) . .
C70 O40 Ba5 122.5(7) . 1_554
C70 O40 Ba4 117.3(7) . 1_554
Ba5 O40 Ba4 111.0(3) 1_554 1_554
C71 O41 Dy4 126.1(8) . .
C71 O42 Ba1 124.0(8) . 1_455
C77 O43 Dy4 124.5(7) . .
C78 O45 Dy4 121.3(8) . .
C84 O47 Dy4 125.5(8) . .
Ba3 O56 Ba2 97.1(3) . .
Ba2 O57 Ba3 90.1(2) . .
Ba3 O58 Ba2 95.6(3) . .
Ba2 O59 Ba3 89.9(3) . .
Ba6 O72 Ba5 113.5(5) . .
Ba5 O72' Ba6 109.7(10) . .
Ba5 O74 Ba6 110.4(7) . .
Ba6 O74' Ba5 105.0(7) . .
C6 N1 C2 119.8(11) . .
C6 N1 Dy1 121.9(8) . .
C2 N1 Dy1 117.5(7) . .
C13 N2 C9 116.4(10) . .
C13 N2 Dy1 122.1(8) . .
C9 N2 Dy1 121.4(7) . .
C20 N3 C16 121.3(11) . .
C20 N3 Dy1 119.7(8) . .
C16 N3 Dy1 119.0(8) . .
C27 N4 C23 117.1(11) . .
C27 N4 Dy2 122.2(7) . .
C23 N4 Dy2 120.7(8) . .
C34 N5 C30 118.8(10) . .
C34 N5 Dy2 120.5(8) . .
C30 N5 Dy2 120.5(8) . .
C41 N6 C37 120.1(12) . .
C41 N6 Dy2 120.6(9) . .
C37 N6 Dy2 119.2(8) . .
C44 N7 C48 116.5(12) . .
C44 N7 Dy3 121.7(10) . .
C48 N7 Dy3 121.7(8) . .
C51 N8 C55 120.6(11) . .
C51 N8 Dy3 120.3(9) . .
C55 N8 Dy3 119.0(8) . .
C62 N9 C58 115.1(11) . .
C62 N9 Dy3 122.1(8) . .
C58 N9 Dy3 122.8(8) . .
C65 N10 C69 116.3(11) . .
C65 N10 Dy4 120.6(8) . .
C69 N10 Dy4 123.0(8) . .
C72 N11 C76 118.5(11) . .
C72 N11 Dy4 119.8(9) . .
C76 N11 Dy4 121.7(7) . .
C83 N12 C79 118.9(12) . .
C83 N12 Dy4 120.6(8) . .
C79 N12 Dy4 120.4(9) . .
O2 C1 O1 125.5(11) . .
O2 C1 C2 120.2(12) . .
O1 C1 C2 114.2(11) . .
N1 C2 C3 119.1(11) . .
N1 C2 C1 116.8(11) . .
C3 C2 C1 124.1(12) . .
C4 C3 C2 121.8(15) . .
C4 C3 H3 119.1 . .
C2 C3 H3 119.1 . .
C3 C4 C5 114.6(16) . .
C3 C4 H4 122.7 . .
C5 C4 H4 122.7 . .
C6 C5 C4 121.7(14) . .
C6 C5 H5 119.2 . .
C4 C5 H5 119.2 . .
N1 C6 C5 122.6(13) . .
N1 C6 C7 111.7(12) . .
C5 C6 C7 125.5(13) . .
O4 C7 O3 121.3(16) . .
O4 C7 C6 119.8(16) . .
O3 C7 C6 118.3(12) . .
O6 C8 O5 124.9(12) . .
O6 C8 C9 117.7(12) . .
O5 C8 C9 117.3(11) . .
C10 C9 N2 121.9(11) . .
C10 C9 C8 126.5(12) . .
N2 C9 C8 111.6(11) . .
C9 C10 C11 117.3(13) . .
C9 C10 H10 121.4 . .
C11 C10 H10 121.4 . .
C12 C11 C10 121.6(14) . .
C12 C11 H11 119.2 . .
C10 C11 H11 119.2 . .
C11 C12 C13 118.8(13) . .
C11 C12 H12 120.6 . .
C13 C12 H12 120.6 . .
C12 C13 N2 124.0(12) . .
C12 C13 C14 123.3(11) . .
N2 C13 C14 112.6(10) . .
O8 C14 O7 127.7(13) . .
O8 C14 C13 119.0(11) . .
O7 C14 C13 113.2(10) . .
O9 C15 O10 127.9(13) . .
O9 C15 C16 117.5(11) . .
O10 C15 C16 114.6(12) . .
N3 C16 C17 120.0(13) . .
N3 C16 C15 112.8(10) . .
C17 C16 C15 127.2(12) . .
C18 C17 C16 121.1(13) . .
C18 C17 H17 119.4 . .
C16 C17 H17 119.4 . .
C17 C18 C19 120.7(12) . .
C17 C18 H18 119.6 . .
C19 C18 H18 119.6 . .
C20 C19 C18 115.6(12) . .
C20 C19 H19 122.2 . .
C18 C19 H19 122.2 . .
N3 C20 C19 121.3(12) . .
N3 C20 C21 116.3(10) . .
C19 C20 C21 122.4(12) . .
O11 C21 O12 127.7(12) . .
O11 C21 C20 120.1(11) . .
O12 C21 C20 112.2(11) . .
O11 C21 Ba2 52.9(6) . .
O12 C21 Ba2 90.2(7) . .
C20 C21 Ba2 134.3(7) . .
O13 C22 O14 125.2(12) . .
O13 C22 C23 118.5(12) . .
O14 C22 C23 116.3(11) . .
N4 C23 C24 122.7(12) . .
N4 C23 C22 114.2(12) . .
C24 C23 C22 122.6(12) . .
C25 C24 C23 116.6(13) . .
C25 C24 H24 121.7 . .
C23 C24 H24 121.7 . .
C24 C25 C26 122.5(15) . .
C24 C25 H25 118.8 . .
C26 C25 H25 118.8 . .
C27 C26 C25 115.0(14) . .
C27 C26 H26A 122.5 . .
C25 C26 H26A 122.5 . .
N4 C27 C26 126.0(11) . .
N4 C27 C28 113.1(10) . .
C26 C27 C28 120.8(12) . .
O16 C28 O15 127.0(12) . .
O16 C28 C27 119.0(12) . .
O15 C28 C27 113.6(10) . .
O18 C29 O17 123.5(11) . .
O18 C29 C30 120.5(11) . .
O17 C29 C30 115.9(10) . .
N5 C30 C31 123.7(12) . .
N5 C30 C29 114.7(10) . .
C31 C30 C29 121.6(11) . .
C30 C31 C32 116.2(13) . .
C30 C31 H31 121.9 . .
C32 C31 H31 121.9 . .
C31 C32 C33 120.7(15) . .
C31 C32 H32 119.6 . .
C33 C32 H32 119.6 . .
C34 C33 C32 118.6(14) . .
C34 C33 H33 120.7 . .
C32 C33 H33 120.7 . .
N5 C34 C33 121.7(12) . .
N5 C34 C35 115.2(11) . .
C33 C34 C35 122.9(12) . .
O20 C35 O19 123.2(13) . .
O20 C35 C34 122.6(13) . .
O19 C35 C34 114.2(11) . .
O22 C36 O21 124.4(12) . .
O22 C36 C37 121.3(13) . .
O21 C36 C37 114.2(11) . .
C38 C37 N6 119.3(12) . .
C38 C37 C36 123.9(13) . .
N6 C37 C36 116.7(12) . .
C37 C38 C39 120.4(17) . .
C37 C38 H38 119.8 . .
C39 C38 H38 119.8 . .
C38 C39 C40 119(2) . .
C38 C39 H39 120.7 . .
C40 C39 H39 120.7 . .
C41 C40 C39 119.2(16) . .
C41 C40 H40 120.4 . .
C39 C40 H40 120.4 . .
N6 C41 C40 121.5(15) . .
N6 C41 C42 113.2(12) . .
C40 C41 C42 125.2(13) . .
O24 C42 O23 126.3(14) . .
O24 C42 C41 117.6(13) . .
O23 C42 C41 116.1(11) . .
O26 C43 O25 120.8(17) . .
O26 C43 C44 119.1(17) . .
O25 C43 C44 119.7(14) . .
N7 C44 C45 121.5(15) . .
N7 C44 C43 112.3(14) . .
C45 C44 C43 126.2(15) . .
C44 C45 C46 118.0(14) . .
C44 C45 H45 121.0 . .
C46 C45 H45 121.0 . .
C47 C46 C45 121.7(18) . .
C47 C46 H46A 119.1 . .
C45 C46 H46A 119.1 . .
C46 C47 C48 117.2(16) . .
C46 C47 H47 121.4 . .
C48 C47 H47 121.4 . .
N7 C48 C47 124.8(12) . .
N7 C48 C49 112.7(12) . .
C47 C48 C49 122.5(13) . .
O28 C49 O27 124.1(14) . .
O28 C49 C48 119.2(14) . .
O27 C49 C48 116.7(13) . .
O29 C50 O30 128.6(15) . .
O29 C50 C51 113.7(12) . .
O30 C50 C51 117.6(14) . .
N8 C51 C52 121.6(13) . .
N8 C51 C50 114.7(12) . .
C52 C51 C50 123.8(13) . .
C51 C52 C53 119.7(13) . .
C51 C52 H52 120.1 . .
C53 C52 H52 120.1 . .
C54 C53 C52 116.5(13) . .
C54 C53 H53 121.7 . .
C52 C53 H53 121.7 . .
C53 C54 C55 121.0(13) . .
C53 C54 H54 119.5 . .
C55 C54 H54 119.5 . .
N8 C55 C54 120.4(13) . .
N8 C55 C56 116.3(11) . .
C54 C55 C56 123.2(12) . .
O32 C56 O31 120.5(12) . .
O32 C56 C55 122.0(12) . .
O31 C56 C55 117.4(11) . .
O34 C57 O33 125.9(12) . .
O34 C57 C58 118.6(12) . .
O33 C57 C58 115.4(11) . .
N9 C58 C59 124.1(12) . .
N9 C58 C57 111.5(11) . .
C59 C58 C57 124.4(12) . .
C60 C59 C58 117.8(14) . .
C60 C59 H59 121.1 . .
C58 C59 H59 121.1 . .
C59 C60 C61 120.4(14) . .
C59 C60 H60 119.8 . .
C61 C60 H60 119.8 . .
C62 C61 C60 115.7(12) . .
C62 C61 H61 122.2 . .
C60 C61 H61 122.2 . .
C61 C62 N9 126.9(12) . .
C61 C62 C63 119.7(11) . .
N9 C62 C63 113.4(11) . .
O36 C63 O35 128.1(14) . .
O36 C63 C62 119.0(12) . .
O35 C63 C62 112.9(10) . .
O38 C64 O37 121.4(13) . .
O38 C64 C65 121.9(13) . .
O37 C64 C65 116.7(11) . .
N10 C65 C66 122.3(12) . .
N10 C65 C64 114.1(11) . .
C66 C65 C64 123.5(12) . .
C65 C66 C67 120.4(12) . .
C65 C66 H66 119.8 . .
C67 C66 H66 119.8 . .
C68 C67 C66 115.9(14) . .
C68 C67 H67 122.0 . .
C66 C67 H67 122.0 . .
C69 C68 C67 121.3(14) . .
C69 C68 H68 119.4 . .
C67 C68 H68 119.4 . .
C68 C69 N10 123.7(13) . .
C68 C69 C70 125.3(13) . .
N10 C69 C70 111.0(11) . .
O40 C70 O39 124.6(12) . .
O40 C70 C69 118.9(12) . .
O39 C70 C69 116.5(11) . .
O42 C71 O41 128.0(13) . .
O42 C71 C72 117.5(12) . .
O41 C71 C72 114.4(10) . .
N11 C72 C73 121.4(13) . .
N11 C72 C71 114.4(12) . .
C73 C72 C71 123.9(11) . .
C74 C73 C72 120.8(13) . .
C74 C73 H73 119.6 . .
C72 C73 H73 119.6 . .
C73 C74 C75 119.3(15) . .
C73 C74 H74 120.3 . .
C75 C74 H74 120.3 . .
C76 C75 C74 117.7(14) . .
C76 C75 H75 121.1 . .
C74 C75 H75 121.1 . .
N11 C76 C75 121.9(11) . .
N11 C76 C77 112.2(11) . .
C75 C76 C77 125.7(12) . .
O43 C77 O44 124.8(12) . .
O43 C77 C76 117.6(11) . .
O44 C77 C76 117.5(12) . .
O46 C78 O45 119.4(13) . .
O46 C78 C79 120.7(13) . .
O45 C78 C79 119.4(12) . .
N12 C79 C80 123.8(14) . .
N12 C79 C78 113.8(12) . .
C80 C79 C78 121.3(13) . .
C79 C80 C81 117.1(13) . .
C79 C80 H80 121.4 . .
C81 C80 H80 121.4 . .
C82 C81 C80 118.8(12) . .
C82 C81 H81 120.6 . .
C80 C81 H81 120.6 . .
C83 C82 C81 117.9(12) . .
C83 C82 H82 121.1 . .
C81 C82 H82 121.1 . .
N12 C83 C82 123.2(11) . .
N12 C83 C84 115.2(11) . .
C82 C83 C84 121.6(11) . .
O47 C84 O48 126.7(12) . .
O47 C84 C83 114.1(12) . .
O48 C84 C83 118.8(12) . .

loop_
_geom_bond_atom_site_label_1
_geom_bond_atom_site_label_2
_geom_bond_distance
_geom_bond_site_symmetry_2
Dy1 O1 2.383(8) .
Dy1 O9 2.391(9) .
Dy1 O5 2.392(8) .
Dy1 O3 2.396(7) .
Dy1 O7 2.412(7) .
Dy1 O12 2.426(9) .
Dy1 N2 2.454(10) .
Dy1 N1 2.479(10) .
Dy1 N3 2.521(10) .
Dy2 O19 2.378(8) .
Dy2 O15 2.387(8) .
Dy2 O23 2.389(8) .
Dy2 O14 2.408(8) .
Dy2 O17 2.416(8) .
Dy2 O21 2.432(8) .
Dy2 N5 2.451(10) .
Dy2 N4 2.469(10) .
Dy2 N6 2.487(11) .
Dy3 O25 2.399(8) .
Dy3 O35 2.401(8) .
Dy3 O33 2.405(9) .
Dy3 O27 2.409(8) .
Dy3 O29 2.409(9) .
Dy3 O31 2.421(9) .
Dy3 N7 2.451(11) .
Dy3 N9 2.455(11) .
Dy3 N8 2.492(10) .
Dy4 O37 2.389(8) .
Dy4 O45 2.395(8) .
Dy4 O41 2.398(7) .
Dy4 O39 2.401(9) .
Dy4 O47 2.418(8) .
Dy4 O43 2.444(8) .
Dy4 N10 2.456(10) .
Dy4 N11 2.476(10) .
Dy4 N12 2.478(10) .
Ba1 O53' 2.68(5) .
Ba1 O42 2.693(8) 1_655
Ba1 O51 2.73(2) .
Ba1 O52 2.764(19) .
Ba1 O11 2.795(9) .
Ba1 O32 2.806(7) 1_655
Ba1 O50 2.848(16) .
Ba1 O51' 2.872(18) .
Ba1 O49 2.882(11) .
Ba1 O52' 2.90(4) .
Ba1 O50' 2.91(3) .
Ba1 O53 2.93(2) .
Ba2 O54 2.688(14) .
Ba2 O13 2.765(9) .
Ba2 O55 2.788(9) .
Ba2 O11 2.814(7) .
Ba2 O56 2.901(10) .
Ba2 O58 2.912(8) .
Ba2 O57 2.919(10) .
Ba2 O32 2.925(9) 1_655
Ba2 O59 3.004(10) .
Ba2 C21 3.374(11) .
Ba2 Ba3 4.3020(13) .
Ba3 O20 2.707(8) .
Ba3 O8 2.722(8) .
Ba3 O61 2.751(10) .
Ba3 O38 2.781(9) .
Ba3 O60 2.793(10) .
Ba3 O56 2.837(9) .
Ba3 O58 2.893(9) .
Ba3 O59 3.084(11) .
Ba3 O57 3.156(9) .
Ba4 O36 2.702(9) 1_655
Ba4 O65 2.805(12) .
Ba4 O67 2.818(9) .
Ba4 O64 2.831(11) .
Ba4 O66 2.833(12) .
Ba4 O40 2.844(7) 1_556
Ba4 O18 2.852(9) .
Ba4 O62 2.867(11) .
Ba4 O63 3.001(11) .
Ba4 Ba5 4.6188(14) .
Ba5 O40 2.760(8) 1_556
Ba5 O68 2.774(11) .
Ba5 O71 2.80(2) .
Ba5 O4 2.809(9) 1_456
Ba5 O18 2.859(8) .
Ba5 O72' 2.86(3) .
Ba5 O74 2.87(2) .
Ba5 O72 2.874(17) .
Ba5 O70 2.875(10) .
Ba5 O69 2.920(12) .
Ba5 O74' 3.18(2) .
Ba6 O10 2.710(8) 1_456
Ba6 O30 2.723(10) .
Ba6 O77' 2.80(3) .
Ba6 O24 2.813(10) .
Ba6 O76 2.844(10) .
Ba6 O73 2.857(15) .
Ba6 O72 2.867(16) .
Ba6 O74' 2.87(3) .
Ba6 O77 2.98(3) .
Ba6 O74 2.98(2) .
Ba6 O72' 3.01(3) .
O1 C1 1.277(16) .
O2 C1 1.245(16) .
O3 C7 1.30(2) .
O4 C7 1.272(17) .
O4 Ba5 2.809(9) 1_654
O5 C8 1.279(16) .
O6 C8 1.250(16) .
O7 C14 1.271(15) .
O8 C14 1.191(13) .
O9 C15 1.242(15) .
O10 C15 1.246(15) .
O10 Ba6 2.710(8) 1_654
O11 C21 1.214(15) .
O12 C21 1.255(15) .
O13 C22 1.264(14) .
O14 C22 1.275(15) .
O15 C28 1.272(16) .
O16 C28 1.244(15) .
O17 C29 1.294(15) .
O18 C29 1.266(14) .
O19 C35 1.334(16) .
O20 C35 1.186(15) .
O21 C36 1.308(16) .
O22 C36 1.213(15) .
O23 C42 1.259(16) .
O24 C42 1.223(15) .
O25 C43 1.32(2) .
O26 C43 1.283(19) .
O27 C49 1.281(18) .
O28 C49 1.236(18) .
O29 C50 1.224(17) .
O30 C50 1.258(17) .
O31 C56 1.312(15) .
O32 C56 1.262(15) .
O32 Ba1 2.806(7) 1_455
O32 Ba2 2.925(9) 1_455
O33 C57 1.284(16) .
O34 C57 1.212(16) .
O35 C63 1.282(15) .
O36 C63 1.216(14) .
O36 Ba4 2.702(9) 1_455
O37 C64 1.327(17) .
O38 C64 1.241(15) .
O39 C70 1.302(15) .
O40 C70 1.222(14) .
O40 Ba5 2.760(8) 1_554
O40 Ba4 2.844(7) 1_554
O41 C71 1.243(16) .
O42 C71 1.233(13) .
O42 Ba1 2.693(8) 1_455
O43 C77 1.245(15) .
O44 C77 1.257(14) .
O45 C78 1.307(16) .
O46 C78 1.305(16) .
O47 C84 1.247(16) .
O48 C84 1.248(16) .
N1 C6 1.301(14) .
N1 C2 1.344(15) .
N2 C13 1.359(14) .
N2 C9 1.386(16) .
N3 C20 1.331(15) .
N3 C16 1.355(16) .
N4 C27 1.298(16) .
N4 C23 1.328(15) .
N5 C34 1.337(15) .
N5 C30 1.354(15) .
N6 C41 1.332(15) .
N6 C37 1.378(16) .
N7 C44 1.341(17) .
N7 C48 1.356(17) .
N8 C51 1.308(16) .
N8 C55 1.343(16) .
N9 C62 1.344(15) .
N9 C58 1.362(16) .
N10 C65 1.367(15) .
N10 C69 1.373(16) .
N11 C72 1.332(15) .
N11 C76 1.364(16) .
N12 C83 1.295(16) .
N12 C79 1.330(16) .
C1 C2 1.495(17) .
C2 C3 1.41(2) .
C3 C4 1.37(2) .
C3 H3 0.9300 .
C4 C5 1.39(2) .
C4 H4 0.9300 .
C5 C6 1.35(2) .
C5 H5 0.9300 .
C6 C7 1.48(2) .
C8 C9 1.496(17) .
C9 C10 1.372(19) .
C10 C11 1.397(19) .
C10 H10 0.9300 .
C11 C12 1.339(19) .
C11 H11 0.9300 .
C12 C13 1.339(19) .
C12 H12 0.9300 .
C13 C14 1.570(18) .
C15 C16 1.542(18) .
C16 C17 1.358(17) .
C17 C18 1.301(19) .
C17 H17 0.9300 .
C18 C19 1.461(19) .
C18 H18 0.9300 .
C19 C20 1.380(17) .
C19 H19 0.9300 .
C20 C21 1.528(17) .
C22 C23 1.492(18) .
C23 C24 1.397(19) .
C24 C25 1.35(2) .
C24 H24 0.9300 .
C25 C26 1.373(19) .
C25 H25 0.9300 .
C26 C27 1.370(19) .
C26 H26A 0.9300 .
C27 C28 1.582(16) .
C29 C30 1.488(17) .
C30 C31 1.367(17) .
C31 C32 1.37(2) .
C31 H31 0.9300 .
C32 C33 1.41(2) .
C32 H32 0.9300 .
C33 C34 1.345(19) .
C33 H33 0.9300 .
C34 C35 1.485(18) .
C36 C37 1.465(17) .
C37 C38 1.36(2) .
C38 C39 1.36(2) .
C38 H38 0.9300 .
C39 C40 1.40(3) .
C39 H39 0.9300 .
C40 C41 1.34(2) .
C40 H40 0.9300 .
C41 C42 1.52(2) .
C43 C44 1.46(2) .
C44 C45 1.38(2) .
C45 C46 1.41(2) .
C45 H45 0.9300 .
C46 C47 1.30(2) .
C46 H46A 0.9300 .
C47 C48 1.37(2) .
C47 H47 0.9300 .
C48 C49 1.505(19) .
C50 C51 1.55(2) .
C51 C52 1.353(19) .
C52 C53 1.42(2) .
C52 H52 0.9300 .
C53 C54 1.361(19) .
C53 H53 0.9300 .
C54 C55 1.363(18) .
C54 H54 0.9300 .
C55 C56 1.429(18) .
C57 C58 1.549(18) .
C58 C59 1.38(2) .
C59 C60 1.359(19) .
C59 H59 0.9300 .
C60 C61 1.44(2) .
C60 H60 0.9300 .
C61 C62 1.335(19) .
C61 H61 0.9300 .
C62 C63 1.553(18) .
C64 C65 1.461(18) .
C65 C66 1.400(17) .
C66 C67 1.43(2) .
C66 H66 0.9300 .
C67 C68 1.39(2) .
C67 H67 0.9300 .
C68 C69 1.372(19) .
C68 H68 0.9300 .
C69 C70 1.519(18) .
C71 C72 1.54(2) .
C72 C73 1.36(2) .
C73 C74 1.33(2) .
C73 H73 0.9300 .
C74 C75 1.40(2) .
C74 H74 0.9300 .
C75 C76 1.365(19) .
C75 H75 0.9300 .
C76 C77 1.505(17) .
C78 C79 1.42(2) .
C79 C80 1.37(2) .
C80 C81 1.41(2) .
C80 H80 0.9300 .
C81 C82 1.391(16) .
C81 H81 0.9300 .
C82 C83 1.391(17) .
C82 H82 0.9300 .
C83 C84 1.547(17) .
O78 O91 0.79(4) .

loop_
_geom_torsion_atom_site_label_1
_geom_torsion_atom_site_label_2
_geom_torsion_atom_site_label_3
_geom_torsion_atom_site_label_4
_geom_torsion
_geom_torsion_site_symmetry_1
_geom_torsion_site_symmetry_4
O53' Ba1 Ba2 O54 -27.4(12) . .
O42 Ba1 Ba2 O54 -94.4(5) 1_655 .
O51 Ba1 Ba2 O54 -9.7(9) . .
O52 Ba1 Ba2 O54 68.5(6) . .
O11 Ba1 Ba2 O54 -117.7(5) . .
O32 Ba1 Ba2 O54 92.3(5) 1_655 .
O50 Ba1 Ba2 O54 -168.7(8) . .
O51' Ba1 Ba2 O54 -18.4(7) . .
O49 Ba1 Ba2 O54 167.6(5) . .
O52' Ba1 Ba2 O54 111.2(9) . .
O50' Ba1 Ba2 O54 145(4) . .
O53 Ba1 Ba2 O54 10.1(6) . .
O53' Ba1 Ba2 O13 -120.2(11) . .
O42 Ba1 Ba2 O13 172.8(3) 1_655 .
O51 Ba1 Ba2 O13 -102.5(9) . .
O52 Ba1 Ba2 O13 -24.4(5) . .
O11 Ba1 Ba2 O13 149.5(4) . .
O32 Ba1 Ba2 O13 -0.5(4) 1_655 .
O50 Ba1 Ba2 O13 98.5(7) . .
O51' Ba1 Ba2 O13 -111.3(6) . .
O49 Ba1 Ba2 O13 74.8(3) . .
O52' Ba1 Ba2 O13 18.4(8) . .
O50' Ba1 Ba2 O13 52(4) . .
O53 Ba1 Ba2 O13 -82.7(5) . .
O53' Ba1 Ba2 O55 169.8(11) . .
O42 Ba1 Ba2 O55 102.8(3) 1_655 .
O51 Ba1 Ba2 O55 -172.5(9) . .
O52 Ba1 Ba2 O55 -94.4(5) . .
O11 Ba1 Ba2 O55 79.5(4) . .
O32 Ba1 Ba2 O55 -70.5(4) 1_655 .
O50 Ba1 Ba2 O55 28.5(7) . .
O51' Ba1 Ba2 O55 178.7(6) . .
O49 Ba1 Ba2 O55 4.8(3) . .
O52' Ba1 Ba2 O55 -51.6(8) . .
O50' Ba1 Ba2 O55 -18(4) . .
O53 Ba1 Ba2 O55 -152.7(5) . .
O53' Ba1 Ba2 O11 90.3(12) . .
O42 Ba1 Ba2 O11 23.3(4) 1_655 .
O51 Ba1 Ba2 O11 108.0(9) . .
O52 Ba1 Ba2 O11 -173.9(5) . .
O32 Ba1 Ba2 O11 -150.0(4) 1_655 .
O50 Ba1 Ba2 O11 -51.0(8) . .
O51' Ba1 Ba2 O11 99.2(7) . .
O49 Ba1 Ba2 O11 -74.7(4) . .
O52' Ba1 Ba2 O11 -131.1(9) . .
O50' Ba1 Ba2 O11 -97(4) . .
O53 Ba1 Ba2 O11 127.8(5) . .
O53' Ba1 Ba2 O56 27.2(11) . .
O42 Ba1 Ba2 O56 -39.8(3) 1_655 .
O51 Ba1 Ba2 O56 44.9(9) . .
O52 Ba1 Ba2 O56 123.1(5) . .
O11 Ba1 Ba2 O56 -63.1(4) . .
O32 Ba1 Ba2 O56 146.9(4) 1_655 .
O50 Ba1 Ba2 O56 -114.1(7) . .
O51' Ba1 Ba2 O56 36.2(6) . .
O49 Ba1 Ba2 O56 -137.8(3) . .
O52' Ba1 Ba2 O56 165.8(8) . .
O50' Ba1 Ba2 O56 -160(4) . .
O53 Ba1 Ba2 O56 64.7(5) . .
O53' Ba1 Ba2 O58 154.9(12) . .
O42 Ba1 Ba2 O58 87.9(4) 1_655 .
O51 Ba1 Ba2 O58 172.6(9) . .
O52 Ba1 Ba2 O58 -109.3(5) . .
O11 Ba1 Ba2 O58 64.6(5) . .
O32 Ba1 Ba2 O58 -85.4(4) 1_655 .
O50 Ba1 Ba2 O58 13.6(8) . .
O51' Ba1 Ba2 O58 163.8(7) . .
O49 Ba1 Ba2 O58 -10.1(4) . .
O52' Ba1 Ba2 O58 -66.5(9) . .
O50' Ba1 Ba2 O58 -33(4) . .
O53 Ba1 Ba2 O58 -167.6(6) . .
O53' Ba1 Ba2 O57 93.0(11) . .
O42 Ba1 Ba2 O57 26.0(3) 1_655 .
O51 Ba1 Ba2 O57 110.7(9) . .
O52 Ba1 Ba2 O57 -171.2(4) . .
O11 Ba1 Ba2 O57 2.7(4) . .
O32 Ba1 Ba2 O57 -147.3(4) 1_655 .
O50 Ba1 Ba2 O57 -48.3(7) . .
O51' Ba1 Ba2 O57 102.0(6) . .
O49 Ba1 Ba2 O57 -72.0(3) . .
O52' Ba1 Ba2 O57 -128.4(8) . .
O50' Ba1 Ba2 O57 -95(4) . .
O53 Ba1 Ba2 O57 130.5(5) . .
O53' Ba1 Ba2 O32 -119.7(12) . 1_655
O42 Ba1 Ba2 O32 173.3(4) 1_655 1_655
O51 Ba1 Ba2 O32 -102.0(9) . 1_655
O52 Ba1 Ba2 O32 -23.9(5) . 1_655
O11 Ba1 Ba2 O32 150.0(4) . 1_655
O50 Ba1 Ba2 O32 99.0(8) . 1_655
O51' Ba1 Ba2 O32 -110.7(7) . 1_655
O49 Ba1 Ba2 O32 75.3(4) . 1_655
O52' Ba1 Ba2 O32 18.9(9) . 1_655
O50' Ba1 Ba2 O32 53(4) . 1_655
O53 Ba1 Ba2 O32 -82.2(5) . 1_655
O53' Ba1 Ba2 O59 -47.1(12) . .
O42 Ba1 Ba2 O59 -114.1(5) 1_655 .
O51 Ba1 Ba2 O59 -29.4(10) . .
O52 Ba1 Ba2 O59 48.7(6) . .
O11 Ba1 Ba2 O59 -137.4(5) . .
O32 Ba1 Ba2 O59 72.6(5) 1_655 .
O50 Ba1 Ba2 O59 171.6(8) . .
O51' Ba1 Ba2 O59 -38.1(7) . .
O49 Ba1 Ba2 O59 147.9(5) . .
O52' Ba1 Ba2 O59 91.5(9) . .
O50' Ba1 Ba2 O59 125(4) . .
O53 Ba1 Ba2 O59 -9.6(6) . .
O53' Ba1 Ba2 C21 73.4(11) . .
O42 Ba1 Ba2 C21 6.5(4) 1_655 .
O51 Ba1 Ba2 C21 91.1(9) . .
O52 Ba1 Ba2 C21 169.3(5) . .
O11 Ba1 Ba2 C21 -16.8(4) . .
O32 Ba1 Ba2 C21 -166.9(4) 1_655 .
O50 Ba1 Ba2 C21 -67.9(8) . .
O51' Ba1 Ba2 C21 82.4(6) . .
O49 Ba1 Ba2 C21 -91.6(3) . .
O52' Ba1 Ba2 C21 -147.9(8) . .
O50' Ba1 Ba2 C21 -114(4) . .
O53 Ba1 Ba2 C21 111.0(5) . .
O53' Ba1 Ba2 Ba3 64.6(11) . .
O42 Ba1 Ba2 Ba3 -2.4(2) 1_655 .
O51 Ba1 Ba2 Ba3 82.3(8) . .
O52 Ba1 Ba2 Ba3 160.4(4) . .
O11 Ba1 Ba2 Ba3 -25.7(3) . .
O32 Ba1 Ba2 Ba3 -175.7(3) 1_655 .
O50 Ba1 Ba2 Ba3 -76.7(7) . .
O51' Ba1 Ba2 Ba3 73.5(6) . .
O49 Ba1 Ba2 Ba3 -100.5(2) . .
O52' Ba1 Ba2 Ba3 -156.8(8) . .
O50' Ba1 Ba2 Ba3 -123(4) . .
O53 Ba1 Ba2 Ba3 102.1(5) . .
O54 Ba2 Ba3 O20 -91.9(4) . .
O13 Ba2 Ba3 O20 8.8(3) . .
O55 Ba2 Ba3 O20 89.9(3) . .
O11 Ba2 Ba3 O20 167.6(3) . .
O56 Ba2 Ba3 O20 -121.4(3) . .
O58 Ba2 Ba3 O20 55.9(3) . .
O57 Ba2 Ba3 O20 146.1(3) . .
O32 Ba2 Ba3 O20 23.1(13) 1_655 .
O59 Ba2 Ba3 O20 -32.2(4) . .
C21 Ba2 Ba3 O20 177.0(3) . .
Ba1 Ba2 Ba3 O20 -175.9(2) . .
O54 Ba2 Ba3 O8 83.8(4) . .
O13 Ba2 Ba3 O8 -175.5(3) . .
O55 Ba2 Ba3 O8 -94.4(3) . .
O11 Ba2 Ba3 O8 -16.7(3) . .
O56 Ba2 Ba3 O8 54.3(3) . .
O58 Ba2 Ba3 O8 -128.4(3) . .
O57 Ba2 Ba3 O8 -38.2(3) . .
O32 Ba2 Ba3 O8 -161.2(13) 1_655 .
O59 Ba2 Ba3 O8 143.5(3) . .
C21 Ba2 Ba3 O8 -7.3(3) . .
Ba1 Ba2 Ba3 O8 -0.2(2) . .
O54 Ba2 Ba3 O61 -8.9(4) . .
O13 Ba2 Ba3 O61 91.8(3) . .
O55 Ba2 Ba3 O61 172.9(3) . .
O11 Ba2 Ba3 O61 -109.4(3) . .
O56 Ba2 Ba3 O61 -38.4(3) . .
O58 Ba2 Ba3 O61 138.9(3) . .
O57 Ba2 Ba3 O61 -130.9(3) . .
O32 Ba2 Ba3 O61 106.1(13) 1_655 .
O59 Ba2 Ba3 O61 50.8(3) . .
C21 Ba2 Ba3 O61 -100.0(3) . .
Ba1 Ba2 Ba3 O61 -92.9(2) . .
O54 Ba2 Ba3 O38 114.0(11) . .
O13 Ba2 Ba3 O38 -145.3(10) . .
O55 Ba2 Ba3 O38 -64.2(10) . .
O11 Ba2 Ba3 O38 13.5(10) . .
O56 Ba2 Ba3 O38 84.5(10) . .
O58 Ba2 Ba3 O38 -98.2(10) . .
O57 Ba2 Ba3 O38 -8.0(10) . .
O32 Ba2 Ba3 O38 -131.0(16) 1_655 .
O59 Ba2 Ba3 O38 173.7(10) . .
C21 Ba2 Ba3 O38 22.9(10) . .
Ba1 Ba2 Ba3 O38 30.0(10) . .
O54 Ba2 Ba3 O60 177.0(4) . .
O13 Ba2 Ba3 O60 -82.3(3) . .
O55 Ba2 Ba3 O60 -1.2(3) . .
O11 Ba2 Ba3 O60 76.6(3) . .
O56 Ba2 Ba3 O60 147.6(3) . .
O58 Ba2 Ba3 O60 -35.1(3) . .
O57 Ba2 Ba3 O60 55.0(3) . .
O32 Ba2 Ba3 O60 -68.0(13) 1_655 .
O59 Ba2 Ba3 O60 -123.2(3) . .
C21 Ba2 Ba3 O60 86.0(3) . .
Ba1 Ba2 Ba3 O60 93.1(2) . .
O54 Ba2 Ba3 O56 29.5(5) . .
O13 Ba2 Ba3 O56 130.2(3) . .
O55 Ba2 Ba3 O56 -148.7(3) . .
O11 Ba2 Ba3 O56 -71.0(3) . .
O58 Ba2 Ba3 O56 177.3(4) . .
O57 Ba2 Ba3 O56 -92.5(4) . .
O32 Ba2 Ba3 O56 144.5(13) 1_655 .
O59 Ba2 Ba3 O56 89.2(4) . .
C21 Ba2 Ba3 O56 -61.6(3) . .
Ba1 Ba2 Ba3 O56 -54.5(3) . .
O54 Ba2 Ba3 O58 -147.8(4) . .
O13 Ba2 Ba3 O58 -47.1(3) . .
O55 Ba2 Ba3 O58 34.0(3) . .
O11 Ba2 Ba3 O58 111.7(3) . .
O56 Ba2 Ba3 O58 -177.3(4) . .
O57 Ba2 Ba3 O58 90.2(3) . .
O32 Ba2 Ba3 O58 -32.8(13) 1_655 .
O59 Ba2 Ba3 O58 -88.1(4) . .
C21 Ba2 Ba3 O58 121.1(3) . .
Ba1 Ba2 Ba3 O58 128.2(3) . .
O54 Ba2 Ba3 O59 -59.7(5) . .
O13 Ba2 Ba3 O59 41.0(3) . .
O55 Ba2 Ba3 O59 122.1(3) . .
O11 Ba2 Ba3 O59 -160.2(3) . .
O56 Ba2 Ba3 O59 -89.2(4) . .
O58 Ba2 Ba3 O59 88.1(4) . .
O57 Ba2 Ba3 O59 178.3(4) . .
O32 Ba2 Ba3 O59 55.3(13) 1_655 .
C21 Ba2 Ba3 O59 -150.8(3) . .
Ba1 Ba2 Ba3 O59 -143.7(3) . .
O54 Ba2 Ba3 O57 122.0(4) . .
O13 Ba2 Ba3 O57 -137.3(3) . .
O55 Ba2 Ba3 O57 -56.2(3) . .
O11 Ba2 Ba3 O57 21.6(3) . .
O56 Ba2 Ba3 O57 92.5(4) . .
O58 Ba2 Ba3 O57 -90.2(3) . .
O32 Ba2 Ba3 O57 -123.0(13) 1_655 .
O59 Ba2 Ba3 O57 -178.3(4) . .
C21 Ba2 Ba3 O57 30.9(3) . .
Ba1 Ba2 Ba3 O57 38.0(2) . .
O36 Ba4 Ba5 O40 -169.9(4) 1_655 1_556
O65 Ba4 Ba5 O40 54.2(4) . 1_556
O67 Ba4 Ba5 O40 -86.3(4) . 1_556
O64 Ba4 Ba5 O40 -74.5(6) . 1_556
O66 Ba4 Ba5 O40 -12.7(4) . 1_556
O18 Ba4 Ba5 O40 -174.3(4) . 1_556
O62 Ba4 Ba5 O40 110.4(4) . 1_556
O63 Ba4 Ba5 O40 109.8(6) . 1_556
O36 Ba4 Ba5 O68 -77.8(4) 1_655 .
O65 Ba4 Ba5 O68 146.2(4) . .
O67 Ba4 Ba5 O68 5.7(4) . .
O64 Ba4 Ba5 O68 17.6(6) . .
O66 Ba4 Ba5 O68 79.3(4) . .
O40 Ba4 Ba5 O68 92.1(5) 1_556 .
O18 Ba4 Ba5 O68 -82.2(4) . .
O62 Ba4 Ba5 O68 -157.5(4) . .
O63 Ba4 Ba5 O68 -158.2(6) . .
O36 Ba4 Ba5 O71 -22.8(6) 1_655 .
O65 Ba4 Ba5 O71 -158.7(6) . .
O67 Ba4 Ba5 O71 60.8(5) . .
O64 Ba4 Ba5 O71 72.6(7) . .
O66 Ba4 Ba5 O71 134.4(6) . .
O40 Ba4 Ba5 O71 147.1(6) 1_556 .
O18 Ba4 Ba5 O71 -27.2(6) . .
O62 Ba4 Ba5 O71 -102.4(6) . .
O63 Ba4 Ba5 O71 -103.1(7) . .
O36 Ba4 Ba5 O4 172.7(3) 1_655 1_456
O65 Ba4 Ba5 O4 36.8(4) . 1_456
O67 Ba4 Ba5 O4 -103.7(3) . 1_456
O64 Ba4 Ba5 O4 -91.9(5) . 1_456
O66 Ba4 Ba5 O4 -30.1(4) . 1_456
O40 Ba4 Ba5 O4 -17.4(4) 1_556 1_456
O18 Ba4 Ba5 O4 168.3(4) . 1_456
O62 Ba4 Ba5 O4 93.0(3) . 1_456
O63 Ba4 Ba5 O4 92.4(5) . 1_456
O36 Ba4 Ba5 O18 4.4(4) 1_655 .
O65 Ba4 Ba5 O18 -131.6(4) . .
O67 Ba4 Ba5 O18 88.0(4) . .
O64 Ba4 Ba5 O18 99.8(5) . .
O66 Ba4 Ba5 O18 161.6(4) . .
O40 Ba4 Ba5 O18 174.3(4) 1_556 .
O62 Ba4 Ba5 O18 -75.3(4) . .
O63 Ba4 Ba5 O18 -75.9(6) . .
O36 Ba4 Ba5 O72' 27.8(7) 1_655 .
O65 Ba4 Ba5 O72' -108.1(7) . .
O67 Ba4 Ba5 O72' 111.4(7) . .
O64 Ba4 Ba5 O72' 123.2(8) . .
O66 Ba4 Ba5 O72' -175.0(7) . .
O40 Ba4 Ba5 O72' -162.3(7) 1_556 .
O18 Ba4 Ba5 O72' 23.4(7) . .
O62 Ba4 Ba5 O72' -51.8(7) . .
O63 Ba4 Ba5 O72' -52.5(8) . .
O36 Ba4 Ba5 O74 69.0(16) 1_655 .
O65 Ba4 Ba5 O74 -67.0(16) . .
O67 Ba4 Ba5 O74 152.6(16) . .
O64 Ba4 Ba5 O74 164.4(16) . .
O66 Ba4 Ba5 O74 -133.8(16) . .
O40 Ba4 Ba5 O74 -121.1(16) 1_556 .
O18 Ba4 Ba5 O74 64.6(16) . .
O62 Ba4 Ba5 O74 -10.7(16) . .
O63 Ba4 Ba5 O74 -11.4(16) . .
O36 Ba4 Ba5 O72 50.4(4) 1_655 .
O65 Ba4 Ba5 O72 -85.5(4) . .
O67 Ba4 Ba5 O72 134.0(4) . .
O64 Ba4 Ba5 O72 145.8(6) . .
O66 Ba4 Ba5 O72 -152.4(4) . .
O40 Ba4 Ba5 O72 -139.7(5) 1_556 .
O18 Ba4 Ba5 O72 46.0(5) . .
O62 Ba4 Ba5 O72 -29.2(4) . .
O63 Ba4 Ba5 O72 -29.9(6) . .
O36 Ba4 Ba5 O70 -114.7(4) 1_655 .
O65 Ba4 Ba5 O70 109.3(4) . .
O67 Ba4 Ba5 O70 -31.2(4) . .
O64 Ba4 Ba5 O70 -19.3(5) . .
O66 Ba4 Ba5 O70 42.4(4) . .
O40 Ba4 Ba5 O70 55.2(4) 1_556 .
O18 Ba4 Ba5 O70 -119.1(4) . .
O62 Ba4 Ba5 O70 165.6(4) . .
O63 Ba4 Ba5 O70 164.9(6) . .
O36 Ba4 Ba5 O69 107.9(4) 1_655 .
O65 Ba4 Ba5 O69 -28.0(4) . .
O67 Ba4 Ba5 O69 -168.5(3) . .
O64 Ba4 Ba5 O69 -156.7(5) . .
O66 Ba4 Ba5 O69 -94.9(4) . .
O40 Ba4 Ba5 O69 -82.2(4) 1_556 .
O18 Ba4 Ba5 O69 103.5(4) . .
O62 Ba4 Ba5 O69 28.2(4) . .
O63 Ba4 Ba5 O69 27.6(6) . .
O36 Ba4 Ba5 O74' 104.5(6) 1_655 .
O65 Ba4 Ba5 O74' -31.5(6) . .
O67 Ba4 Ba5 O74' -171.9(6) . .
O64 Ba4 Ba5 O74' -160.1(7) . .
O66 Ba4 Ba5 O74' -98.3(6) . .
O40 Ba4 Ba5 O74' -85.6(6) 1_556 .
O18 Ba4 Ba5 O74' 100.1(6) . .
O62 Ba4 Ba5 O74' 24.8(6) . .
O63 Ba4 Ba5 O74' 24.1(7) . .
O40 Ba5 Ba6 O10 99.0(3) 1_556 1_456
O68 Ba5 Ba6 O10 -111.1(4) . 1_456
O71 Ba5 Ba6 O10 -105.3(5) . 1_456
O4 Ba5 Ba6 O10 29.8(3) 1_456 1_456
O18 Ba5 Ba6 O10 174.3(3) . 1_456
O72' Ba5 Ba6 O10 -153.1(10) . 1_456
O74 Ba5 Ba6 O10 -31.3(9) . 1_456
O72 Ba5 Ba6 O10 163.2(7) . 1_456
O70 Ba5 Ba6 O10 -39.3(3) . 1_456
O69 Ba5 Ba6 O10 99.6(3) . 1_456
O74' Ba5 Ba6 O10 43.3(7) . 1_456
Ba4 Ba5 Ba6 O10 144.3(2) . 1_456
O40 Ba5 Ba6 O30 -170.1(4) 1_556 .
O68 Ba5 Ba6 O30 -20.1(5) . .
O71 Ba5 Ba6 O30 -14.3(5) . .
O4 Ba5 Ba6 O30 120.8(4) 1_456 .
O18 Ba5 Ba6 O30 -94.7(3) . .
O72' Ba5 Ba6 O30 -62.1(10) . .
O74 Ba5 Ba6 O30 59.6(9) . .
O72 Ba5 Ba6 O30 -105.8(7) . .
O70 Ba5 Ba6 O30 51.6(4) . .
O69 Ba5 Ba6 O30 -169.4(4) . .
O74' Ba5 Ba6 O30 134.3(8) . .
Ba4 Ba5 Ba6 O30 -124.8(3) . .
O40 Ba5 Ba6 O77' -174.2(6) 1_556 .
O68 Ba5 Ba6 O77' -24.3(7) . .
O71 Ba5 Ba6 O77' -18.5(7) . .
O4 Ba5 Ba6 O77' 116.6(6) 1_456 .
O18 Ba5 Ba6 O77' -98.9(6) . .
O72' Ba5 Ba6 O77' -66.3(12) . .
O74 Ba5 Ba6 O77' 55.5(10) . .
O72 Ba5 Ba6 O77' -110.0(9) . .
O70 Ba5 Ba6 O77' 47.4(6) . .
O69 Ba5 Ba6 O77' -173.6(6) . .
O74' Ba5 Ba6 O77' 130.1(9) . .
Ba4 Ba5 Ba6 O77' -128.9(6) . .
O40 Ba5 Ba6 O24 -101.6(4) 1_556 .
O68 Ba5 Ba6 O24 48.3(4) . .
O71 Ba5 Ba6 O24 54.1(5) . .
O4 Ba5 Ba6 O24 -170.8(3) 1_456 .
O18 Ba5 Ba6 O24 -26.3(3) . .
O72' Ba5 Ba6 O24 6.3(10) . .
O74 Ba5 Ba6 O24 128.1(9) . .
O72 Ba5 Ba6 O24 -37.4(7) . .
O70 Ba5 Ba6 O24 120.0(4) . .
O69 Ba5 Ba6 O24 -101.0(4) . .
O74' Ba5 Ba6 O24 -157.3(8) . .
Ba4 Ba5 Ba6 O24 -56.3(3) . .
O40 Ba5 Ba6 O76 22.5(4) 1_556 .
O68 Ba5 Ba6 O76 172.4(5) . .
O71 Ba5 Ba6 O76 178.3(6) . .
O4 Ba5 Ba6 O76 -46.7(4) 1_456 .
O18 Ba5 Ba6 O76 97.9(4) . .
O72' Ba5 Ba6 O76 130.4(11) . .
O74 Ba5 Ba6 O76 -107.8(9) . .
O72 Ba5 Ba6 O76 86.7(7) . .
O70 Ba5 Ba6 O76 -115.8(4) . .
O69 Ba5 Ba6 O76 23.1(4) . .
O74' Ba5 Ba6 O76 -33.1(8) . .
Ba4 Ba5 Ba6 O76 67.8(4) . .
O40 Ba5 Ba6 O73 -34.2(4) 1_556 .
O68 Ba5 Ba6 O73 115.7(5) . .
O71 Ba5 Ba6 O73 121.5(5) . .
O4 Ba5 Ba6 O73 -103.4(4) 1_456 .
O18 Ba5 Ba6 O73 41.1(4) . .
O72' Ba5 Ba6 O73 73.7(11) . .
O74 Ba5 Ba6 O73 -164.5(9) . .
O72 Ba5 Ba6 O73 30.0(7) . .
O70 Ba5 Ba6 O73 -172.6(4) . .
O69 Ba5 Ba6 O73 -33.6(4) . .
O74' Ba5 Ba6 O73 -89.9(8) . .
Ba4 Ba5 Ba6 O73 11.1(3) . .
O40 Ba5 Ba6 O72 -64.2(7) 1_556 .
O68 Ba5 Ba6 O72 85.7(7) . .
O71 Ba5 Ba6 O72 91.5(8) . .
O4 Ba5 Ba6 O72 -133.4(7) 1_456 .
O18 Ba5 Ba6 O72 11.1(7) . .
O72' Ba5 Ba6 O72 43.7(11) . .
O74 Ba5 Ba6 O72 165.5(11) . .
O70 Ba5 Ba6 O72 157.5(7) . .
O69 Ba5 Ba6 O72 -63.6(7) . .
O74' Ba5 Ba6 O72 -119.9(10) . .
Ba4 Ba5 Ba6 O72 -18.9(7) . .
O40 Ba5 Ba6 O74' 55.7(8) 1_556 .
O68 Ba5 Ba6 O74' -154.4(8) . .
O71 Ba5 Ba6 O74' -148.6(8) . .
O4 Ba5 Ba6 O74' -13.5(7) 1_456 .
O18 Ba5 Ba6 O74' 131.0(7) . .
O72' Ba5 Ba6 O74' 163.6(12) . .
O74 Ba5 Ba6 O74' -74.6(11) . .
O72 Ba5 Ba6 O74' 119.9(10) . .
O70 Ba5 Ba6 O74' -82.7(8) . .
O69 Ba5 Ba6 O74' 56.3(8) . .
Ba4 Ba5 Ba6 O74' 100.9(7) . .
O40 Ba5 Ba6 O77 -144.6(6) 1_556 .
O68 Ba5 Ba6 O77 5.3(7) . .
O71 Ba5 Ba6 O77 11.1(7) . .
O4 Ba5 Ba6 O77 146.2(6) 1_456 .
O18 Ba5 Ba6 O77 -69.3(6) . .
O72' Ba5 Ba6 O77 -36.7(12) . .
O74 Ba5 Ba6 O77 85.1(10) . .
O72 Ba5 Ba6 O77 -80.4(9) . .
O70 Ba5 Ba6 O77 77.0(6) . .
O69 Ba5 Ba6 O77 -144.0(6) . .
O74' Ba5 Ba6 O77 159.7(9) . .
Ba4 Ba5 Ba6 O77 -99.4(6) . .
O40 Ba5 Ba6 O74 130.3(9) 1_556 .
O68 Ba5 Ba6 O74 -79.8(9) . .
O71 Ba5 Ba6 O74 -74.0(9) . .
O4 Ba5 Ba6 O74 61.1(9) 1_456 .
O18 Ba5 Ba6 O74 -154.3(9) . .
O72' Ba5 Ba6 O74 -121.8(13) . .
O72 Ba5 Ba6 O74 -165.5(11) . .
O70 Ba5 Ba6 O74 -8.0(9) . .
O69 Ba5 Ba6 O74 130.9(9) . .
O74' Ba5 Ba6 O74 74.6(11) . .
Ba4 Ba5 Ba6 O74 175.6(8) . .
O40 Ba5 Ba6 O72' -107.9(10) 1_556 .
O68 Ba5 Ba6 O72' 42.0(11) . .
O71 Ba5 Ba6 O72' 47.8(11) . .
O4 Ba5 Ba6 O72' -177.1(10) 1_456 .
O18 Ba5 Ba6 O72' -32.6(10) . .
O74 Ba5 Ba6 O72' 121.8(13) . .
O72 Ba5 Ba6 O72' -43.7(11) . .
O70 Ba5 Ba6 O72' 113.8(10) . .
O69 Ba5 Ba6 O72' -107.3(10) . .
O74' Ba5 Ba6 O72' -163.6(12) . .
Ba4 Ba5 Ba6 O72' -62.6(10) . .
O9 Dy1 O1 C1 -143.1(9) . .
O5 Dy1 O1 C1 -80.1(10) . .
O3 Dy1 O1 C1 -8.2(11) . .
O7 Dy1 O1 C1 149.3(10) . .
O12 Dy1 O1 C1 72.4(10) . .
N2 Dy1 O1 C1 -144.5(10) . .
N1 Dy1 O1 C1 -4.0(9) . .
N3 Dy1 O1 C1 95.7(10) . .
O1 Dy1 O3 C7 0.6(12) . .
O9 Dy1 O3 C7 158.8(11) . .
O5 Dy1 O3 C7 77.6(11) . .
O7 Dy1 O3 C7 -138.9(10) . .
O12 Dy1 O3 C7 -72.1(11) . .
N2 Dy1 O3 C7 112.5(11) . .
N1 Dy1 O3 C7 -3.6(10) . .
N3 Dy1 O3 C7 -132.6(11) . .
O1 Dy1 O5 C8 -79.5(10) . .
O9 Dy1 O5 C8 73.3(10) . .
O3 Dy1 O5 C8 149.0(10) . .
O7 Dy1 O5 C8 -4.5(11) . .
O12 Dy1 O5 C8 -137.5(9) . .
N2 Dy1 O5 C8 -3.7(9) . .
N1 Dy1 O5 C8 -144.5(10) . .
N3 Dy1 O5 C8 104.9(10) . .
O1 Dy1 O7 C14 73.1(10) . .
O9 Dy1 O7 C14 -79.2(10) . .
O5 Dy1 O7 C14 -6.0(11) . .
O3 Dy1 O7 C14 -137.4(9) . .
O12 Dy1 O7 C14 150.4(10) . .
N2 Dy1 O7 C14 -6.8(9) . .
N1 Dy1 O7 C14 109.3(10) . .
N3 Dy1 O7 C14 -143.6(10) . .
O20 Ba3 O8 C14 143.1(11) . .
O61 Ba3 O8 C14 83.9(11) . .
O38 Ba3 O8 C14 157.6(12) . .
O60 Ba3 O8 C14 -134.8(11) . .
O56 Ba3 O8 C14 6.2(11) . .
O58 Ba3 O8 C14 -67.0(12) . .
O59 Ba3 O8 C14 6.5(13) . .
O57 Ba3 O8 C14 -55.2(11) . .
Ba2 Ba3 O8 C14 -28.0(11) . .
O1 Dy1 O9 C15 -143.4(9) . .
O5 Dy1 O9 C15 151.1(9) . .
O3 Dy1 O9 C15 71.1(9) . .
O7 Dy1 O9 C15 -78.0(9) . .
O12 Dy1 O9 C15 -8.9(10) . .
N2 Dy1 O9 C15 -141.9(9) . .
N1 Dy1 O9 C15 93.8(9) . .
N3 Dy1 O9 C15 -5.6(9) . .
O53' Ba1 O11 C21 56.8(13) . .
O42 Ba1 O11 C21 -27.7(9) 1_655 .
O51 Ba1 O11 C21 13.6(13) . .
O52 Ba1 O11 C21 138.3(11) . .
O32 Ba1 O11 C21 147.6(10) 1_655 .
O50 Ba1 O11 C21 -79.0(11) . .
O51' Ba1 O11 C21 23.0(11) . .
O49 Ba1 O11 C21 -135.4(10) . .
O52' Ba1 O11 C21 -160.1(13) . .
O50' Ba1 O11 C21 -70.4(15) . .
O53 Ba1 O11 C21 81.0(10) . .
O53' Ba1 O11 Ba2 -71.8(10) . .
O42 Ba1 O11 Ba2 -156.3(4) 1_655 .
O51 Ba1 O11 Ba2 -115.0(8) . .
O52 Ba1 O11 Ba2 9.7(8) . .
O32 Ba1 O11 Ba2 19.1(3) 1_655 .
O50 Ba1 O11 Ba2 152.5(4) . .
O51' Ba1 O11 Ba2 -105.5(5) . .
O49 Ba1 O11 Ba2 96.1(3) . .
O52' Ba1 O11 Ba2 71.3(10) . .
O50' Ba1 O11 Ba2 161.0(11) . .
O53 Ba1 O11 Ba2 -47.5(5) . .
O54 Ba2 O11 C21 -79.8(9) . .
O13 Ba2 O11 C21 177.5(8) . .
O55 Ba2 O11 C21 134.0(9) . .
O56 Ba2 O11 C21 -10.9(9) . .
O58 Ba2 O11 C21 76.6(9) . .
O57 Ba2 O11 C21 44.3(8) . .
O32 Ba2 O11 C21 -156.9(9) 1_655 .
O59 Ba2 O11 C21 -10.3(12) . .
Ba3 Ba2 O11 C21 27.9(9) . .
Ba1 Ba2 O11 C21 -138.4(10) . .
O54 Ba2 O11 Ba1 58.6(4) . .
O13 Ba2 O11 Ba1 -44.1(5) . .
O55 Ba2 O11 Ba1 -87.6(3) . .
O56 Ba2 O11 Ba1 127.5(3) . .
O58 Ba2 O11 Ba1 -145.0(3) . .
O57 Ba2 O11 Ba1 -177.3(4) . .
O32 Ba2 O11 Ba1 -18.5(3) 1_655 .
O59 Ba2 O11 Ba1 128.1(6) . .
C21 Ba2 O11 Ba1 138.4(10) . .
Ba3 Ba2 O11 Ba1 166.33(16) . .
O1 Dy1 O12 C21 163.2(10) . .
O9 Dy1 O12 C21 4.9(11) . .
O5 Dy1 O12 C21 -135.5(9) . .
O3 Dy1 O12 C21 -66.1(10) . .
O7 Dy1 O12 C21 80.3(10) . .
N2 Dy1 O12 C21 109.3(10) . .
N1 Dy1 O12 C21 -128.3(10) . .
N3 Dy1 O12 C21 1.6(9) . .
O54 Ba2 O13 C22 139.3(11) . .
O55 Ba2 O13 C22 -78.6(10) . .
O11 Ba2 O13 C22 -119.9(10) . .
O56 Ba2 O13 C22 70.2(11) . .
O58 Ba2 O13 C22 1.9(10) . .
O57 Ba2 O13 C22 -9.2(12) . .
O32 Ba2 O13 C22 -145.2(11) 1_655 .
O59 Ba2 O13 C22 63.4(10) . .
C21 Ba2 O13 C22 -117.8(11) . .
Ba3 Ba2 O13 C22 32.7(10) . .
Ba1 Ba2 O13 C22 -144.9(10) . .
O19 Dy2 O14 C22 -154.3(10) . .
O15 Dy2 O14 C22 1.9(11) . .
O23 Dy2 O14 C22 140.1(9) . .
O17 Dy2 O14 C22 73.3(9) . .
O21 Dy2 O14 C22 -73.9(9) . .
N5 Dy2 O14 C22 136.9(10) . .
N4 Dy2 O14 C22 3.1(9) . .
N6 Dy2 O14 C22 -108.1(10) . .
O19 Dy2 O15 C28 136.7(9) . .
O23 Dy2 O15 C28 -152.5(10) . .
O14 Dy2 O15 C28 4.3(11) . .
O17 Dy2 O15 C28 -73.4(10) . .
O21 Dy2 O15 C28 76.9(10) . .
N5 Dy2 O15 C28 -99.6(10) . .
N4 Dy2 O15 C28 3.2(9) . .
N6 Dy2 O15 C28 141.4(10) . .
O19 Dy2 O17 C29 3.8(9) . .
O15 Dy2 O17 C29 -155.9(8) . .
O23 Dy2 O17 C29 -73.7(8) . .
O14 Dy2 O17 C29 73.1(8) . .
O21 Dy2 O17 C29 143.4(8) . .
N5 Dy2 O17 C29 4.6(8) . .
N4 Dy2 O17 C29 136.3(9) . .
N6 Dy2 O17 C29 -105.6(9) . .
O36 Ba4 O18 C29 32.9(9) 1_655 .
O65 Ba4 O18 C29 -88.1(9) . .
O67 Ba4 O18 C29 127.8(9) . .
O64 Ba4 O18 C29 84.0(10) . .
O66 Ba4 O18 C29 -177.8(8) . .
O40 Ba4 O18 C29 -154.8(9) 1_556 .
O62 Ba4 O18 C29 -62.2(9) . .
O63 Ba4 O18 C29 -11.2(10) . .
Ba5 Ba4 O18 C29 -151.4(10) . .
O36 Ba4 O18 Ba5 -175.7(4) 1_655 .
O65 Ba4 O18 Ba5 63.2(4) . .
O67 Ba4 O18 Ba5 -80.8(3) . .
O64 Ba4 O18 Ba5 -124.6(4) . .
O66 Ba4 O18 Ba5 -26.4(5) . .
O40 Ba4 O18 Ba5 -3.4(3) 1_556 .
O62 Ba4 O18 Ba5 89.2(3) . .
O63 Ba4 O18 Ba5 140.1(3) . .
O40 Ba5 O18 C29 154.4(10) 1_556 .
O68 Ba5 O18 C29 -124.3(10) . .
O71 Ba5 O18 C29 -52.8(10) . .
O4 Ba5 O18 C29 133.6(9) 1_456 .
O72' Ba5 O18 C29 -5.3(11) . .
O74 Ba5 O18 C29 -6.2(12) . .
O72 Ba5 O18 C29 20.7(10) . .
O70 Ba5 O18 C29 -113.0(9) . .
O69 Ba5 O18 C29 85.1(9) . .
O74' Ba5 O18 C29 45.6(11) . .
Ba4 Ba5 O18 C29 151.0(11) . .
O40 Ba5 O18 Ba4 3.5(3) 1_556 .
O68 Ba5 O18 Ba4 84.8(4) . .
O71 Ba5 O18 Ba4 156.3(5) . .
O4 Ba5 O18 Ba4 -17.4(6) 1_456 .
O72' Ba5 O18 Ba4 -156.2(7) . .
O74 Ba5 O18 Ba4 -157.1(7) . .
O72 Ba5 O18 Ba4 -130.3(5) . .
O70 Ba5 O18 Ba4 96.1(5) . .
O69 Ba5 O18 Ba4 -65.8(4) . .
O74' Ba5 O18 Ba4 -105.4(6) . .
O15 Dy2 O19 C35 152.2(7) . .
O23 Dy2 O19 C35 84.0(8) . .
O14 Dy2 O19 C35 -64.1(8) . .
O17 Dy2 O19 C35 12.0(9) . .
O21 Dy2 O19 C35 -146.0(8) . .
N5 Dy2 O19 C35 11.2(8) . .
N4 Dy2 O19 C35 -92.7(9) . .
N6 Dy2 O19 C35 147.5(9) . .
O8 Ba3 O20 C35 164.4(10) . .
O61 Ba3 O20 C35 -134.0(12) . .
O38 Ba3 O20 C35 150.6(12) . .
O60 Ba3 O20 C35 81.4(12) . .
O56 Ba3 O20 C35 -67.9(13) . .
O58 Ba3 O20 C35 9.6(12) . .
O59 Ba3 O20 C35 -48.2(12) . .
O57 Ba3 O20 C35 10.4(14) . .
Ba2 Ba3 O20 C35 -24.7(12) . .
O19 Dy2 O21 C36 -73.7(10) . .
O15 Dy2 O21 C36 78.7(10) . .
O23 Dy2 O21 C36 5.5(12) . .
O14 Dy2 O21 C36 -149.9(10) . .
O17 Dy2 O21 C36 136.6(10) . .
N5 Dy2 O21 C36 -104.8(10) . .
N4 Dy2 O21 C36 143.6(11) . .
N6 Dy2 O21 C36 4.2(10) . .
O19 Dy2 O23 C42 74.2(12) . .
O15 Dy2 O23 C42 -76.1(12) . .
O14 Dy2 O23 C42 135.5(11) . .
O17 Dy2 O23 C42 -153.8(12) . .
O21 Dy2 O23 C42 0.3(13) . .
N5 Dy2 O23 C42 138.7(12) . .
N4 Dy2 O23 C42 -109.3(12) . .
N6 Dy2 O23 C42 1.5(11) . .
O10 Ba6 O24 C42 -172.9(12) 1_456 .
O30 Ba6 O24 C42 -166.4(14) . .
O77' Ba6 O24 C42 121.3(15) . .
O76 Ba6 O24 C42 -97.6(14) . .
O73 Ba6 O24 C42 -27.8(14) . .
O72 Ba6 O24 C42 31.1(14) . .
O74' Ba6 O24 C42 30.2(17) . .
O77 Ba6 O24 C42 107.1(16) . .
O74 Ba6 O24 C42 81.8(15) . .
O72' Ba6 O24 C42 55.1(14) . .
Ba5 Ba6 O24 C42 51.3(14) . .
O35 Dy3 O25 C43 -143.8(11) . .
O33 Dy3 O25 C43 72.8(11) . .
O27 Dy3 O25 C43 -4.2(13) . .
O29 Dy3 O25 C43 -76.1(11) . .
O31 Dy3 O25 C43 153.6(12) . .
N7 Dy3 O25 C43 -4.9(11) . .
N9 Dy3 O25 C43 107.0(11) . .
N8 Dy3 O25 C43 -138.8(12) . .
O25 Dy3 O27 C49 -2.1(12) . .
O35 Dy3 O27 C49 155.9(11) . .
O33 Dy3 O27 C49 -73.7(11) . .
O29 Dy3 O27 C49 75.6(11) . .
O31 Dy3 O27 C49 -138.6(10) . .
N7 Dy3 O27 C49 -1.4(10) . .
N9 Dy3 O27 C49 -137.8(11) . .
N8 Dy3 O27 C49 105.3(11) . .
O25 Dy3 O29 C50 -77.2(10) . .
O35 Dy3 O29 C50 70.4(10) . .
O33 Dy3 O29 C50 -142.1(9) . .
O27 Dy3 O29 C50 150.9(10) . .
O31 Dy3 O29 C50 -6.6(12) . .
N7 Dy3 O29 C50 -141.6(11) . .
N9 Dy3 O29 C50 99.5(10) . .
N8 Dy3 O29 C50 -5.9(10) . .
O10 Ba6 O30 C50 140.2(12) 1_456 .
O77' Ba6 O30 C50 47.4(13) . .
O24 Ba6 O30 C50 -36.5(11) . .
O76 Ba6 O30 C50 -144.9(12) . .
O73 Ba6 O30 C50 -82.8(12) . .
O72 Ba6 O30 C50 -10.4(14) . .
O74' Ba6 O30 C50 119.0(15) . .
O77 Ba6 O30 C50 18.0(13) . .
O74 Ba6 O30 C50 76.6(12) . .
O72' Ba6 O30 C50 8.2(13) . .
Ba5 Ba6 O30 C50 43.1(13) . .
O25 Dy3 O31 C56 73.9(8) . .
O35 Dy3 O31 C56 -75.8(8) . .
O33 Dy3 O31 C56 153.2(9) . .
O27 Dy3 O31 C56 -139.0(8) . .
O29 Dy3 O31 C56 -3.3(10) . .
N7 Dy3 O31 C56 102.3(9) . .
N9 Dy3 O31 C56 -139.7(9) . .
N8 Dy3 O31 C56 -4.0(8) . .
O25 Dy3 O33 C57 149.2(11) . .
O35 Dy3 O33 C57 -4.9(12) . .
O27 Dy3 O33 C57 -78.7(10) . .
O29 Dy3 O33 C57 -142.4(9) . .
O31 Dy3 O33 C57 71.8(10) . .
N7 Dy3 O33 C57 -142.8(11) . .
N9 Dy3 O33 C57 -4.0(10) . .
N8 Dy3 O33 C57 102.3(10) . .
O25 Dy3 O35 C63 -135.3(10) . .
O33 Dy3 O35 C63 -3.8(12) . .
O27 Dy3 O35 C63 75.0(10) . .
O29 Dy3 O35 C63 153.7(10) . .
O31 Dy3 O35 C63 -76.0(10) . .
N7 Dy3 O35 C63 105.9(11) . .
N9 Dy3 O35 C63 -4.7(10) . .
N8 Dy3 O35 C63 -140.3(11) . .
O45 Dy4 O37 C64 69.3(8) . .
O41 Dy4 O37 C64 -78.7(8) . .
O39 Dy4 O37 C64 -0.4(9) . .
O47 Dy4 O37 C64 -159.9(8) . .
O43 Dy4 O37 C64 137.7(7) . .
N10 Dy4 O37 C64 -0.3(7) . .
N11 Dy4 O37 C64 -108.0(8) . .
N12 Dy4 O37 C64 133.4(8) . .
O20 Ba3 O38 C64 -146.4(10) . .
O8 Ba3 O38 C64 40.3(10) . .
O61 Ba3 O38 C64 134.6(10) . .
O60 Ba3 O38 C64 -57.7(10) . .
O56 Ba3 O38 C64 82.0(11) . .
O58 Ba3 O38 C64 -77.7(10) . .
O59 Ba3 O38 C64 -179.2(9) . .
O57 Ba3 O38 C64 1.9(11) . .
Ba2 Ba3 O38 C64 8.7(18) . .
O37 Dy4 O39 C70 6.0(9) . .
O45 Dy4 O39 C70 -69.3(8) . .
O41 Dy4 O39 C70 78.3(8) . .
O47 Dy4 O39 C70 147.1(8) . .
O43 Dy4 O39 C70 -151.9(8) . .
N10 Dy4 O39 C70 5.8(8) . .
N11 Dy4 O39 C70 141.7(9) . .
N12 Dy4 O39 C70 -101.0(9) . .
O37 Dy4 O41 C71 -154.5(11) . .
O45 Dy4 O41 C71 138.8(10) . .
O39 Dy4 O41 C71 74.2(11) . .
O47 Dy4 O41 C71 -74.6(11) . .
O43 Dy4 O41 C71 0.9(12) . .
N10 Dy4 O41 C71 137.8(11) . .
N11 Dy4 O41 C71 3.3(10) . .
N12 Dy4 O41 C71 -106.5(11) . .
O37 Dy4 O43 C77 135.6(9) . .
O45 Dy4 O43 C77 -153.7(10) . .
O41 Dy4 O43 C77 3.2(11) . .
O39 Dy4 O43 C77 -76.1(10) . .
O47 Dy4 O43 C77 75.4(10) . .
N10 Dy4 O43 C77 -105.6(10) . .
N11 Dy4 O43 C77 0.7(9) . .
N12 Dy4 O43 C77 139.8(10) . .
O37 Dy4 O45 C78 74.9(9) . .
O41 Dy4 O45 C78 138.3(9) . .
O39 Dy4 O45 C78 -153.0(9) . .
O47 Dy4 O45 C78 2.4(10) . .
O43 Dy4 O45 C78 -73.9(9) . .
N10 Dy4 O45 C78 139.4(9) . .
N11 Dy4 O45 C78 -107.8(9) . .
N12 Dy4 O45 C78 2.1(9) . .
O37 Dy4 O47 C84 -78.0(10) . .
O45 Dy4 O47 C84 -0.7(12) . .
O41 Dy4 O47 C84 -156.6(11) . .
O39 Dy4 O47 C84 131.5(10) . .
O43 Dy4 O47 C84 72.8(10) . .
N10 Dy4 O47 C84 -106.2(10) . .
N11 Dy4 O47 C84 136.8(11) . .
N12 Dy4 O47 C84 -0.3(10) . .
O20 Ba3 O56 Ba2 78.0(4) . .
O8 Ba3 O56 Ba2 -124.3(3) . .
O61 Ba3 O56 Ba2 143.8(3) . .
O38 Ba3 O56 Ba2 -164.7(3) . .
O60 Ba3 O56 Ba2 -51.3(5) . .
O58 Ba3 O56 Ba2 1.8(2) . .
O59 Ba3 O56 Ba2 56.0(3) . .
O57 Ba3 O56 Ba2 -52.8(3) . .
O54 Ba2 O56 Ba3 -149.3(4) . .
O13 Ba2 O56 Ba3 -65.4(4) . .
O55 Ba2 O56 Ba3 54.8(5) . .
O11 Ba2 O56 Ba3 121.7(3) . .
O58 Ba2 O56 Ba3 -1.8(2) . .
O57 Ba2 O56 Ba3 57.4(3) . .
O32 Ba2 O56 Ba3 -172.0(3) 1_655 .
O59 Ba2 O56 Ba3 -58.0(3) . .
C21 Ba2 O56 Ba3 118.0(3) . .
Ba1 Ba2 O56 Ba3 153.36(12) . .
O54 Ba2 O57 Ba3 -78.7(4) . .
O13 Ba2 O57 Ba3 63.0(4) . .
O55 Ba2 O57 Ba3 129.8(3) . .
O11 Ba2 O57 Ba3 -160.0(3) . .
O56 Ba2 O57 Ba3 -48.7(2) . .
O58 Ba2 O57 Ba3 50.8(2) . .
O32 Ba2 O57 Ba3 170.4(2) 1_655 .
O59 Ba2 O57 Ba3 1.2(3) . .
C21 Ba2 O57 Ba3 -143.8(4) . .
Ba1 Ba2 O57 Ba3 -161.70(11) . .
O20 Ba3 O57 Ba2 -54.2(5) . .
O8 Ba3 O57 Ba2 138.6(3) . .
O61 Ba3 O57 Ba2 74.5(4) . .
O38 Ba3 O57 Ba2 178.2(2) . .
O60 Ba3 O57 Ba2 -127.2(3) . .
O56 Ba3 O57 Ba2 51.8(3) . .
O58 Ba3 O57 Ba2 -53.3(3) . .
O59 Ba3 O57 Ba2 -1.2(2) . .
O20 Ba3 O58 Ba2 -126.8(3) . .
O8 Ba3 O58 Ba2 66.8(3) . .
O61 Ba3 O58 Ba2 -66.4(4) . .
O38 Ba3 O58 Ba2 164.1(3) . .
O60 Ba3 O58 Ba2 144.4(3) . .
O56 Ba3 O58 Ba2 -1.8(2) . .
O59 Ba3 O58 Ba2 -56.3(3) . .
O57 Ba3 O58 Ba2 53.8(2) . .
O54 Ba2 O58 Ba3 49.5(7) . .
O13 Ba2 O58 Ba3 131.4(3) . .
O55 Ba2 O58 Ba3 -148.2(3) . .
O11 Ba2 O58 Ba3 -94.4(3) . .
O56 Ba2 O58 Ba3 1.8(2) . .
O57 Ba2 O58 Ba3 -58.1(3) . .
O32 Ba2 O58 Ba3 174.4(2) 1_655 .
O59 Ba2 O58 Ba3 57.9(3) . .
C21 Ba2 O58 Ba3 -72.2(3) . .
Ba1 Ba2 O58 Ba3 -133.7(2) . .
O54 Ba2 O59 Ba3 121.9(4) . .
O13 Ba2 O59 Ba3 -135.9(3) . .
O55 Ba2 O59 Ba3 -85.7(4) . .
O11 Ba2 O59 Ba3 50.0(8) . .
O56 Ba2 O59 Ba3 50.7(3) . .
O58 Ba2 O59 Ba3 -52.3(3) . .
O57 Ba2 O59 Ba3 -1.3(3) . .
O32 Ba2 O59 Ba3 -171.7(2) 1_655 .
C21 Ba2 O59 Ba3 44.8(5) . .
Ba1 Ba2 O59 Ba3 141.2(3) . .
O20 Ba3 O59 Ba2 147.0(3) . .
O8 Ba3 O59 Ba2 -52.9(4) . .
O61 Ba3 O59 Ba2 -133.4(3) . .
O38 Ba3 O59 Ba2 -177.9(3) . .
O60 Ba3 O59 Ba2 77.5(3) . .
O56 Ba3 O59 Ba2 -52.6(3) . .
O58 Ba3 O59 Ba2 53.4(2) . .
O57 Ba3 O59 Ba2 1.2(2) . .
O10 Ba6 O72 Ba5 -22.5(9) 1_456 .
O30 Ba6 O72 Ba5 116.8(6) . .
O77' Ba6 O72 Ba5 64.5(8) . .
O24 Ba6 O72 Ba5 141.8(7) . .
O76 Ba6 O72 Ba5 -127.0(5) . .
O73 Ba6 O72 Ba5 -143.1(9) . .
O74' Ba6 O72 Ba5 -38.9(7) . .
O77 Ba6 O72 Ba5 87.6(9) . .
O74 Ba6 O72 Ba5 8.8(6) . .
O72' Ba6 O72 Ba5 73.5(16) . .
O40 Ba5 O72 Ba6 139.3(5) 1_556 .
O68 Ba5 O72 Ba6 -125.3(5) . .
O71 Ba5 O72 Ba6 -76.7(7) . .
O4 Ba5 O72 Ba6 55.9(7) 1_456 .
O18 Ba5 O72 Ba6 -168.4(7) . .
O72' Ba5 O72 Ba6 -78.2(14) . .
O74 Ba5 O72 Ba6 -9.0(7) . .
O70 Ba5 O72 Ba6 -30.9(9) . .
O69 Ba5 O72 Ba6 103.6(7) . .
O74' Ba5 O72 Ba6 36.0(6) . .
Ba4 Ba5 O72 Ba6 164.8(5) . .
O40 Ba5 O72' Ba6 117.1(7) 1_556 .
O68 Ba5 O72' Ba6 -152.7(7) . .
O71 Ba5 O72' Ba6 -112.8(11) . .
O4 Ba5 O72' Ba6 4.0(14) 1_456 .
O18 Ba5 O72' Ba6 146.5(10) . .
O74 Ba5 O72' Ba6 -34.2(8) . .
O72 Ba5 O72' Ba6 65.3(14) . .
O70 Ba5 O72' Ba6 -78.8(10) . .
O69 Ba5 O72' Ba6 66.9(8) . .
O74' Ba5 O72' Ba6 10.0(8) . .
Ba4 Ba5 O72' Ba6 132.3(7) . .
O10 Ba6 O72' Ba5 35.5(13) 1_456 .
O30 Ba6 O72' Ba5 141.6(7) . .
O77' Ba6 O72' Ba5 100.4(11) . .
O24 Ba6 O72' Ba5 -173.3(11) . .
O76 Ba6 O72' Ba5 -103.7(12) . .
O73 Ba6 O72' Ba5 -100.2(10) . .
O72 Ba6 O72' Ba5 -69.6(17) . .
O74' Ba6 O72' Ba5 -10.9(8) . .
O77 Ba6 O72' Ba5 128.7(14) . .
O74 Ba6 O72' Ba5 33.9(8) . .
O40 Ba5 O74 Ba6 -104.7(10) 1_556 .
O68 Ba5 O74 Ba6 130.1(6) . .
O71 Ba5 O74 Ba6 89.8(9) . .
O4 Ba5 O74 Ba6 -118.8(8) 1_456 .
O18 Ba5 O74 Ba6 35.7(11) . .
O72' Ba5 O74 Ba6 34.8(9) . .
O72 Ba5 O74 Ba6 8.5(6) . .
O70 Ba5 O74 Ba6 171.6(9) . .
O69 Ba5 O74 Ba6 -47.3(8) . .
O74' Ba5 O74 Ba6 -57.7(9) . .
Ba4 Ba5 O74 Ba6 -11(2) . .
O10 Ba6 O74 Ba5 147.3(9) 1_456 .
O30 Ba6 O74 Ba5 -143.0(6) . .
O77' Ba6 O74 Ba5 -110.3(10) . .
O24 Ba6 O74 Ba5 -63.0(9) . .
O76 Ba6 O74 Ba5 116.1(7) . .
O73 Ba6 O74 Ba5 17.3(10) . .
O72 Ba6 O74 Ba5 -8.6(6) . .
O74' Ba6 O74 Ba5 64.8(9) . .
O77 Ba6 O74 Ba5 -83.6(9) . .
O72' Ba6 O74 Ba5 -34.0(9) . .
O10 Ba6 O74' Ba5 -134.6(7) 1_456 .
O30 Ba6 O74' Ba5 -112.4(9) . .
O77' Ba6 O74' Ba5 -48.2(8) . .
O24 Ba6 O74' Ba5 33.5(11) . .
O76 Ba6 O74' Ba5 159.6(5) . .
O73 Ba6 O74' Ba5 86.2(6) . .
O72 Ba6 O74' Ba5 32.6(5) . .
O77 Ba6 O74' Ba5 -20.5(9) . .
O74 Ba6 O74' Ba5 -52.4(8) . .
O72' Ba6 O74' Ba5 9.5(7) . .
O40 Ba5 O74' Ba6 -145.0(5) 1_556 .
O68 Ba5 O74' Ba6 82(2) . .
O71 Ba5 O74' Ba6 29.4(8) . .
O4 Ba5 O74' Ba6 165.1(8) 1_456 .
O18 Ba5 O74' Ba6 -61.7(8) . .
O72' Ba5 O74' Ba6 -10.2(7) . .
O74 Ba5 O74' Ba6 58.5(9) . .
O72 Ba5 O74' Ba6 -33.9(6) . .
O70 Ba5 O74' Ba6 103.9(6) . .
O69 Ba5 O74' Ba6 -109.2(8) . .
Ba4 Ba5 O74' Ba6 -105.5(6) . .
O1 Dy1 N1 C6 176.9(10) . .
O9 Dy1 N1 C6 -30.8(11) . .
O5 Dy1 N1 C6 -88.6(9) . .
O3 Dy1 N1 C6 -6.7(9) . .
O7 Dy1 N1 C6 137.2(9) . .
O12 Dy1 N1 C6 95.2(9) . .
N2 Dy1 N1 C6 -133.5(9) . .
N3 Dy1 N1 C6 46.9(10) . .
O1 Dy1 N1 C2 6.6(8) . .
O9 Dy1 N1 C2 158.9(8) . .
O5 Dy1 N1 C2 101.1(9) . .
O3 Dy1 N1 C2 -176.9(9) . .
O7 Dy1 N1 C2 -33.1(10) . .
O12 Dy1 N1 C2 -75.0(9) . .
N2 Dy1 N1 C2 56.3(9) . .
N3 Dy1 N1 C2 -123.4(8) . .
O1 Dy1 N2 C13 -84.1(9) . .
O9 Dy1 N2 C13 96.7(9) . .
O5 Dy1 N2 C13 -178.9(10) . .
O3 Dy1 N2 C13 143.0(8) . .
O7 Dy1 N2 C13 0.4(8) . .
O12 Dy1 N2 C13 -30.6(11) . .
N1 Dy1 N2 C13 -129.6(9) . .
N3 Dy1 N2 C13 50.0(10) . .
O1 Dy1 N2 C9 97.1(9) . .
O9 Dy1 N2 C9 -82.2(9) . .
O5 Dy1 N2 C9 2.3(8) . .
O3 Dy1 N2 C9 -35.9(10) . .
O7 Dy1 N2 C9 -178.4(10) . .
O12 Dy1 N2 C9 150.5(8) . .
N1 Dy1 N2 C9 51.6(10) . .
N3 Dy1 N2 C9 -128.8(8) . .
O1 Dy1 N3 C20 -27.1(10) . .
O9 Dy1 N3 C20 -178.8(9) . .
O5 Dy1 N3 C20 146.7(7) . .
O3 Dy1 N3 C20 101.0(8) . .
O7 Dy1 N3 C20 -82.8(8) . .
O12 Dy1 N3 C20 -1.8(8) . .
N2 Dy1 N3 C20 -128.7(8) . .
N1 Dy1 N3 C20 51.0(8) . .
O1 Dy1 N3 C16 155.8(7) . .
O9 Dy1 N3 C16 4.1(7) . .
O5 Dy1 N3 C16 -30.4(10) . .
O3 Dy1 N3 C16 -76.1(8) . .
O7 Dy1 N3 C16 100.1(8) . .
O12 Dy1 N3 C16 -178.8(9) . .
N2 Dy1 N3 C16 54.2(8) . .
N1 Dy1 N3 C16 -126.1(8) . .
O19 Dy2 N4 C27 -146.7(8) . .
O15 Dy2 N4 C27 1.6(9) . .
O23 Dy2 N4 C27 38.1(11) . .
O14 Dy2 N4 C27 -177.5(10) . .
O17 Dy2 N4 C27 83.9(9) . .
O21 Dy2 N4 C27 -92.0(9) . .
N5 Dy2 N4 C27 133.1(9) . .
N6 Dy2 N4 C27 -47.9(10) . .
O19 Dy2 N4 C23 31.6(11) . .
O15 Dy2 N4 C23 179.9(10) . .
O23 Dy2 N4 C23 -143.5(8) . .
O14 Dy2 N4 C23 0.9(9) . .
O17 Dy2 N4 C23 -97.7(9) . .
O21 Dy2 N4 C23 86.4(9) . .
N5 Dy2 N4 C23 -48.6(10) . .
N6 Dy2 N4 C23 130.5(9) . .
O19 Dy2 N5 C34 -6.8(8) . .
O15 Dy2 N5 C34 -158.0(7) . .
O23 Dy2 N5 C34 -103.4(9) . .
O14 Dy2 N5 C34 74.6(8) . .
O17 Dy2 N5 C34 173.9(9) . .
O21 Dy2 N5 C34 27.1(10) . .
N4 Dy2 N5 C34 121.4(8) . .
N6 Dy2 N5 C34 -57.6(9) . .
O19 Dy2 N5 C30 177.6(9) . .
O15 Dy2 N5 C30 26.4(10) . .
O23 Dy2 N5 C30 80.9(8) . .
O14 Dy2 N5 C30 -101.0(8) . .
O17 Dy2 N5 C30 -1.7(7) . .
O21 Dy2 N5 C30 -148.6(7) . .
N4 Dy2 N5 C30 -54.2(8) . .
N6 Dy2 N5 C30 126.7(8) . .
O19 Dy2 N6 C41 -95.2(12) . .
O15 Dy2 N6 C41 87.4(11) . .
O23 Dy2 N6 C41 1.8(11) . .
O14 Dy2 N6 C41 -141.5(10) . .
O17 Dy2 N6 C41 36.5(13) . .
O21 Dy2 N6 C41 -179.3(12) . .
N5 Dy2 N6 C41 -48.0(12) . .
N4 Dy2 N6 C41 133.0(11) . .
O19 Dy2 N6 C37 80.4(10) . .
O15 Dy2 N6 C37 -97.0(10) . .
O23 Dy2 N6 C37 177.4(11) . .
O14 Dy2 N6 C37 34.1(12) . .
O17 Dy2 N6 C37 -147.9(9) . .
O21 Dy2 N6 C37 -3.7(9) . .
N5 Dy2 N6 C37 127.6(9) . .
N4 Dy2 N6 C37 -51.4(11) . .
O25 Dy3 N7 C44 1.8(10) . .
O35 Dy3 N7 C44 148.7(10) . .
O33 Dy3 N7 C44 -80.9(11) . .
O27 Dy3 N7 C44 -177.7(12) . .
O29 Dy3 N7 C44 99.3(11) . .
O31 Dy3 N7 C44 -28.6(13) . .
N9 Dy3 N7 C44 -125.6(11) . .
N8 Dy3 N7 C44 53.6(12) . .
O25 Dy3 N7 C48 -177.1(11) . .
O35 Dy3 N7 C48 -30.2(12) . .
O33 Dy3 N7 C48 100.2(10) . .
O27 Dy3 N7 C48 3.5(9) . .
O29 Dy3 N7 C48 -79.6(10) . .
O31 Dy3 N7 C48 152.5(9) . .
N9 Dy3 N7 C48 55.5(11) . .
N8 Dy3 N7 C48 -125.2(9) . .
O25 Dy3 N8 C51 100.1(9) . .
O35 Dy3 N8 C51 -82.9(9) . .
O33 Dy3 N8 C51 148.1(8) . .
O27 Dy3 N8 C51 -30.4(10) . .
O29 Dy3 N8 C51 2.0(8) . .
O31 Dy3 N8 C51 -178.6(9) . .
N7 Dy3 N8 C51 51.6(9) . .
N9 Dy3 N8 C51 -129.1(8) . .
O25 Dy3 N8 C55 -77.5(8) . .
O35 Dy3 N8 C55 99.6(8) . .
O33 Dy3 N8 C55 -29.5(10) . .
O27 Dy3 N8 C55 152.0(7) . .
O29 Dy3 N8 C55 -175.5(9) . .
O31 Dy3 N8 C55 3.9(8) . .
N7 Dy3 N8 C55 -125.9(8) . .
N9 Dy3 N8 C55 53.4(9) . .
O25 Dy3 N9 C62 143.7(9) . .
O35 Dy3 N9 C62 0.2(9) . .
O33 Dy3 N9 C62 -179.0(10) . .
O27 Dy3 N9 C62 -83.4(9) . .
O29 Dy3 N9 C62 -31.7(11) . .
O31 Dy3 N9 C62 96.2(9) . .
N7 Dy3 N9 C62 -130.8(9) . .
N8 Dy3 N9 C62 50.0(10) . .
O25 Dy3 N9 C58 -34.7(12) . .
O35 Dy3 N9 C58 -178.3(11) . .
O33 Dy3 N9 C58 2.5(9) . .
O27 Dy3 N9 C58 98.2(10) . .
O29 Dy3 N9 C58 149.9(8) . .
O31 Dy3 N9 C58 -82.2(10) . .
N7 Dy3 N9 C58 50.8(10) . .
N8 Dy3 N9 C58 -128.5(9) . .
O37 Dy4 N10 C65 0.0(7) . .
O45 Dy4 N10 C65 -97.1(8) . .
O41 Dy4 N10 C65 82.3(8) . .
O39 Dy4 N10 C65 179.9(8) . .
O47 Dy4 N10 C65 30.5(10) . .
O43 Dy4 N10 C65 -148.1(7) . .
N11 Dy4 N10 C65 130.1(8) . .
N12 Dy4 N10 C65 -52.6(8) . .
O37 Dy4 N10 C69 176.4(9) . .
O45 Dy4 N10 C69 79.3(8) . .
O41 Dy4 N10 C69 -101.3(9) . .
O39 Dy4 N10 C69 -3.7(8) . .
O47 Dy4 N10 C69 -153.1(8) . .
O43 Dy4 N10 C69 28.3(10) . .
N11 Dy4 N10 C69 -53.5(9) . .
N12 Dy4 N10 C69 123.8(8) . .
O37 Dy4 N11 C72 34.3(12) . .
O45 Dy4 N11 C72 -141.8(9) . .
O41 Dy4 N11 C72 2.6(9) . .
O39 Dy4 N11 C72 -95.7(10) . .
O47 Dy4 N11 C72 87.3(10) . .
O43 Dy4 N11 C72 -179.5(11) . .
N10 Dy4 N11 C72 -49.5(11) . .
N12 Dy4 N11 C72 133.3(10) . .
O37 Dy4 N11 C76 -146.1(9) . .
O45 Dy4 N11 C76 37.8(11) . .
O41 Dy4 N11 C76 -177.8(10) . .
O39 Dy4 N11 C76 83.9(9) . .
O47 Dy4 N11 C76 -93.1(10) . .
O43 Dy4 N11 C76 0.1(9) . .
N10 Dy4 N11 C76 130.1(9) . .
N12 Dy4 N11 C76 -47.1(10) . .
O37 Dy4 N12 C83 87.1(10) . .
O45 Dy4 N12 C83 -177.1(10) . .
O41 Dy4 N12 C83 38.2(12) . .
O39 Dy4 N12 C83 -142.7(9) . .
O47 Dy4 N12 C83 3.2(9) . .
O43 Dy4 N12 C83 -90.5(10) . .
N10 Dy4 N12 C83 135.8(9) . .
N11 Dy4 N12 C83 -46.9(10) . .
O37 Dy4 N12 C79 -93.7(10) . .
O45 Dy4 N12 C79 2.1(9) . .
O41 Dy4 N12 C79 -142.6(9) . .
O39 Dy4 N12 C79 36.5(11) . .
O47 Dy4 N12 C79 -177.6(11) . .
O43 Dy4 N12 C79 88.7(10) . .
N10 Dy4 N12 C79 -45.0(11) . .
N11 Dy4 N12 C79 132.3(9) . .
Dy1 O1 C1 O2 -178.5(10) . .
Dy1 O1 C1 C2 1.1(15) . .
C6 N1 C2 C3 -0.2(18) . .
Dy1 N1 C2 C3 170.3(10) . .
C6 N1 C2 C1 -179.3(11) . .
Dy1 N1 C2 C1 -8.9(14) . .
O2 C1 C2 N1 -175.0(12) . .
O1 C1 C2 N1 5.4(17) . .
O2 C1 C2 C3 6(2) . .
O1 C1 C2 C3 -173.7(13) . .
N1 C2 C3 C4 -3(2) . .
C1 C2 C3 C4 175.9(16) . .
C2 C3 C4 C5 7(3) . .
C3 C4 C5 C6 -8(3) . .
C2 N1 C6 C5 -1(2) . .
Dy1 N1 C6 C5 -170.8(13) . .
C2 N1 C6 C7 -175.7(12) . .
Dy1 N1 C6 C7 14.2(15) . .
C4 C5 C6 N1 5(3) . .
C4 C5 C6 C7 179.3(17) . .
Ba5 O4 C7 O3 62.2(18) 1_654 .
Ba5 O4 C7 C6 -126.4(13) 1_654 .
Dy1 O3 C7 O4 -176.1(11) . .
Dy1 O3 C7 C6 12.4(19) . .
N1 C6 C7 O4 171.3(13) . .
C5 C6 C7 O4 -4(3) . .
N1 C6 C7 O3 -17(2) . .
C5 C6 C7 O3 168.1(16) . .
Dy1 O5 C8 O6 -174.2(10) . .
Dy1 O5 C8 C9 4.7(16) . .
C13 N2 C9 C10 -2.5(18) . .
Dy1 N2 C9 C10 176.4(10) . .
C13 N2 C9 C8 -180.0(11) . .
Dy1 N2 C9 C8 -1.1(14) . .
O6 C8 C9 C10 -1(2) . .
O5 C8 C9 C10 -179.5(14) . .
O6 C8 C9 N2 176.8(11) . .
O5 C8 C9 N2 -2.1(17) . .
N2 C9 C10 C11 2(2) . .
C8 C9 C10 C11 179.0(13) . .
C9 C10 C11 C12 1(2) . .
C10 C11 C12 C13 -3(2) . .
C11 C12 C13 N2 2(2) . .
C11 C12 C13 C14 179.3(13) . .
C9 N2 C13 C12 0.5(19) . .
Dy1 N2 C13 C12 -178.4(11) . .
C9 N2 C13 C14 -177.0(10) . .
Dy1 N2 C13 C14 4.1(14) . .
Ba3 O8 C14 O7 51.1(19) . .
Ba3 O8 C14 C13 -132.1(10) . .
Dy1 O7 C14 O8 -172.1(10) . .
Dy1 O7 C14 C13 10.9(15) . .
C12 C13 C14 O8 -4(2) . .
N2 C13 C14 O8 173.7(12) . .
C12 C13 C14 O7 173.3(13) . .
N2 C13 C14 O7 -9.1(16) . .
Dy1 O9 C15 O10 -171.5(9) . .
Dy1 O9 C15 C16 6.2(14) . .
Ba6 O10 C15 O9 71.8(17) 1_654 .
Ba6 O10 C15 C16 -105.9(11) 1_654 .
C20 N3 C16 C17 -0.9(17) . .
Dy1 N3 C16 C17 176.2(9) . .
C20 N3 C16 C15 -179.9(10) . .
Dy1 N3 C16 C15 -2.9(12) . .
O9 C15 C16 N3 -1.8(15) . .
O10 C15 C16 N3 176.2(10) . .
O9 C15 C16 C17 179.3(12) . .
O10 C15 C16 C17 -2.7(18) . .
N3 C16 C17 C18 1.9(19) . .
C15 C16 C17 C18 -179.2(12) . .
C16 C17 C18 C19 -2.7(19) . .
C17 C18 C19 C20 2.4(17) . .
C16 N3 C20 C19 0.7(17) . .
Dy1 N3 C20 C19 -176.3(8) . .
C16 N3 C20 C21 179.0(10) . .
Dy1 N3 C20 C21 2.0(13) . .
C18 C19 C20 N3 -1.4(17) . .
C18 C19 C20 C21 -179.6(10) . .
Ba1 O11 C21 O12 -74.7(15) . .
Ba2 O11 C21 O12 54.6(14) . .
Ba1 O11 C21 C20 105.6(11) . .
Ba2 O11 C21 C20 -125.1(9) . .
Ba1 O11 C21 Ba2 -129.3(10) . .
Dy1 O12 C21 O11 179.1(9) . .
Dy1 O12 C21 C20 -1.2(14) . .
Dy1 O12 C21 Ba2 -140.3(6) . .
N3 C20 C21 O11 179.1(10) . .
C19 C20 C21 O11 -2.7(18) . .
N3 C20 C21 O12 -0.6(15) . .
C19 C20 C21 O12 177.6(11) . .
N3 C20 C21 Ba2 113.2(11) . .
C19 C20 C21 Ba2 -68.6(15) . .
O54 Ba2 C21 O11 100.4(9) . .
O13 Ba2 C21 O11 -4.2(13) . .
O55 Ba2 C21 O11 -42.6(8) . .
O56 Ba2 C21 O11 169.1(9) . .
O58 Ba2 C21 O11 -114.9(8) . .
O57 Ba2 C21 O11 -129.0(9) . .
O32 Ba2 C21 O11 21.5(8) 1_655 .
O59 Ba2 C21 O11 174.1(7) . .
Ba3 Ba2 C21 O11 -155.1(8) . .
Ba1 Ba2 C21 O11 29.2(7) . .
O54 Ba2 C21 O12 -39.5(8) . .
O13 Ba2 C21 O12 -144.1(7) . .
O55 Ba2 C21 O12 177.6(8) . .
O11 Ba2 C21 O12 -139.8(13) . .
O56 Ba2 C21 O12 29.2(7) . .
O58 Ba2 C21 O12 105.3(7) . .
O57 Ba2 C21 O12 91.1(8) . .
O32 Ba2 C21 O12 -118.4(8) 1_655 .
O59 Ba2 C21 O12 34.3(10) . .
Ba3 Ba2 C21 O12 65.1(7) . .
Ba1 Ba2 C21 O12 -110.6(8) . .
O54 Ba2 C21 C20 -161.6(11) . .
O13 Ba2 C21 C20 93.8(13) . .
O55 Ba2 C21 C20 55.5(11) . .
O11 Ba2 C21 C20 98.0(14) . .
O56 Ba2 C21 C20 -92.9(11) . .
O58 Ba2 C21 C20 -16.8(12) . .
O57 Ba2 C21 C20 -31.0(10) . .
O32 Ba2 C21 C20 119.5(11) 1_655 .
O59 Ba2 C21 C20 -87.9(12) . .
Ba3 Ba2 C21 C20 -57.0(11) . .
Ba1 Ba2 C21 C20 127.3(12) . .
Ba2 O13 C22 O14 -49.9(17) . .
Ba2 O13 C22 C23 132.7(10) . .
Dy2 O14 C22 O13 176.3(9) . .
Dy2 O14 C22 C23 -6.2(15) . .
C27 N4 C23 C24 1.6(19) . .
Dy2 N4 C23 C24 -176.8(10) . .
C27 N4 C23 C22 174.4(11) . .
Dy2 N4 C23 C22 -4.0(14) . .
O13 C22 C23 N4 -175.9(11) . .
O14 C22 C23 N4 6.5(17) . .
O13 C22 C23 C24 -3(2) . .
O14 C22 C23 C24 179.3(13) . .
N4 C23 C24 C25 -2(2) . .
C22 C23 C24 C25 -174.7(14) . .
C23 C24 C25 C26 1(2) . .
C24 C25 C26 C27 1(2) . .
C23 N4 C27 C26 0.9(19) . .
Dy2 N4 C27 C26 179.3(11) . .
C23 N4 C27 C28 176.7(10) . .
Dy2 N4 C27 C28 -4.8(14) . .
C25 C26 C27 N4 -2(2) . .
C25 C26 C27 C28 -177.9(13) . .
Dy2 O15 C28 O16 -179.5(10) . .
Dy2 O15 C28 C27 -6.5(15) . .
N4 C27 C28 O16 -179.3(12) . .
C26 C27 C28 O16 -3.3(19) . .
N4 C27 C28 O15 7.0(16) . .
C26 C27 C28 O15 -176.9(12) . .
Ba4 O18 C29 O17 60.5(13) . .
Ba5 O18 C29 O17 -86.5(12) . .
Ba4 O18 C29 C30 -116.7(10) . .
Ba5 O18 C29 C30 96.3(11) . .
Dy2 O17 C29 O18 176.2(8) . .
Dy2 O17 C29 C30 -6.6(13) . .
C34 N5 C30 C31 1.8(16) . .
Dy2 N5 C30 C31 177.5(9) . .
C34 N5 C30 C29 -176.3(10) . .
Dy2 N5 C30 C29 -0.6(12) . .
O18 C29 C30 N5 -178.2(10) . .
O17 C29 C30 N5 4.5(14) . .
O18 C29 C30 C31 3.7(17) . .
O17 C29 C30 C31 -173.7(11) . .
N5 C30 C31 C32 -4.7(18) . .
C29 C30 C31 C32 173.2(11) . .
C30 C31 C32 C33 3.0(19) . .
C31 C32 C33 C34 1.4(19) . .
C30 N5 C34 C33 3.1(16) . .
Dy2 N5 C34 C33 -172.6(9) . .
C30 N5 C34 C35 178.4(10) . .
Dy2 N5 C34 C35 2.7(13) . .
C32 C33 C34 N5 -4.6(18) . .
C32 C33 C34 C35 -179.6(11) . .
Ba3 O20 C35 O19 -63.1(17) . .
Ba3 O20 C35 C34 115.7(12) . .
Dy2 O19 C35 O20 164.9(9) . .
Dy2 O19 C35 C34 -14.0(13) . .
N5 C34 C35 O20 -172.1(11) . .
C33 C34 C35 O20 3.2(19) . .
N5 C34 C35 O19 6.8(15) . .
C33 C34 C35 O19 -178.0(11) . .
Dy2 O21 C36 O22 178.4(10) . .
Dy2 O21 C36 C37 -4.0(16) . .
C41 N6 C37 C38 -5(2) . .
Dy2 N6 C37 C38 179.3(12) . .
C41 N6 C37 C36 179.0(14) . .
Dy2 N6 C37 C36 3.4(16) . .
O22 C36 C37 C38 2(2) . .
O21 C36 C37 C38 -175.5(15) . .
O22 C36 C37 N6 177.9(13) . .
O21 C36 C37 N6 0.2(18) . .
N6 C37 C38 C39 8(3) . .
C36 C37 C38 C39 -176.4(18) . .
C37 C38 C39 C40 -10(3) . .
C38 C39 C40 C41 9(3) . .
C37 N6 C41 C40 4(3) . .
Dy2 N6 C41 C40 179.8(15) . .
C37 N6 C41 C42 -179.8(13) . .
Dy2 N6 C41 C42 -4.2(18) . .
C39 C40 C41 N6 -6(3) . .
C39 C40 C41 C42 178(2) . .
Ba6 O24 C42 O23 -54(2) . .
Ba6 O24 C42 C41 125.9(13) . .
Dy2 O23 C42 O24 175.6(13) . .
Dy2 O23 C42 C41 -4.2(19) . .
N6 C41 C42 O24 -174.5(15) . .
C40 C41 C42 O24 1(3) . .
N6 C41 C42 O23 5(2) . .
C40 C41 C42 O23 -178.9(19) . .
Dy3 O25 C43 O26 -179.0(13) . .
Dy3 O25 C43 C44 8(2) . .
C48 N7 C44 C45 0(2) . .
Dy3 N7 C44 C45 -178.5(12) . .
C48 N7 C44 C43 -180.0(13) . .
Dy3 N7 C44 C43 1.1(18) . .
O26 C43 C44 N7 -179.0(15) . .
O25 C43 C44 N7 -6(2) . .
O26 C43 C44 C45 0(3) . .
O25 C43 C44 C45 173.9(16) . .
N7 C44 C45 C46 0(3) . .
C43 C44 C45 C46 -179.8(17) . .
C44 C45 C46 C47 3(3) . .
C45 C46 C47 C48 -6(3) . .
C44 N7 C48 C47 -3(2) . .
Dy3 N7 C48 C47 175.6(11) . .
C44 N7 C48 C49 176.2(12) . .
Dy3 N7 C48 C49 -4.9(15) . .
C46 C47 C48 N7 6(2) . .
C46 C47 C48 C49 -173.5(16) . .
Dy3 O27 C49 O28 -178.6(11) . .
Dy3 O27 C49 C48 -0.6(17) . .
N7 C48 C49 O28 -178.4(13) . .
C47 C48 C49 O28 1(2) . .
N7 C48 C49 O27 3.5(18) . .
C47 C48 C49 O27 -177.0(13) . .
Dy3 O29 C50 O30 -176.4(9) . .
Dy3 O29 C50 C51 8.1(15) . .
Ba6 O30 C50 O29 -59.6(18) . .
Ba6 O30 C50 C51 115.8(11) . .
C55 N8 C51 C52 -3.6(17) . .
Dy3 N8 C51 C52 178.9(8) . .
C55 N8 C51 C50 178.1(10) . .
Dy3 N8 C51 C50 0.6(13) . .
O29 C50 C51 N8 -5.2(15) . .
O30 C50 C51 N8 178.7(11) . .
O29 C50 C51 C52 176.5(11) . .
O30 C50 C51 C52 0.5(18) . .
N8 C51 C52 C53 2.0(18) . .
C50 C51 C52 C53 -179.8(11) . .
C51 C52 C53 C54 1.4(18) . .
C52 C53 C54 C55 -3.3(18) . .
C51 N8 C55 C54 1.6(17) . .
Dy3 N8 C55 C54 179.1(8) . .
C51 N8 C55 C56 178.9(10) . .
Dy3 N8 C55 C56 -3.6(13) . .
C53 C54 C55 N8 2.0(18) . .
C53 C54 C55 C56 -175.1(11) . .
Ba1 O32 C56 O31 83.5(12) 1_455 .
Ba2 O32 C56 O31 -49.2(13) 1_455 .
Ba1 O32 C56 C55 -94.7(12) 1_455 .
Ba2 O32 C56 C55 132.6(9) 1_455 .
Dy3 O31 C56 O32 -174.3(7) . .
Dy3 O31 C56 C55 3.9(13) . .
N8 C55 C56 O32 178.2(10) . .
C54 C55 C56 O32 -4.6(18) . .
N8 C55 C56 O31 0.0(15) . .
C54 C55 C56 O31 177.2(10) . .
Dy3 O33 C57 O34 -173.0(11) . .
Dy3 O33 C57 C58 4.8(16) . .
C62 N9 C58 C59 -2.3(18) . .
Dy3 N9 C58 C59 176.3(10) . .
C62 N9 C58 C57 -179.9(10) . .
Dy3 N9 C58 C57 -1.3(14) . .
O34 C57 C58 N9 175.9(12) . .
O33 C57 C58 N9 -2.0(16) . .
O34 C57 C58 C59 -2(2) . .
O33 C57 C58 C59 -179.6(13) . .
N9 C58 C59 C60 3(2) . .
C57 C58 C59 C60 179.8(13) . .
C58 C59 C60 C61 -2(2) . .
C59 C60 C61 C62 1(2) . .
C60 C61 C62 N9 0(2) . .
C60 C61 C62 C63 179.1(12) . .
C58 N9 C62 C61 1.2(19) . .
Dy3 N9 C62 C61 -177.3(11) . .
C58 N9 C62 C63 -178.4(11) . .
Dy3 N9 C62 C63 3.1(14) . .
Ba4 O36 C63 O35 50(2) 1_455 .
Ba4 O36 C63 C62 -127.2(11) 1_455 .
Dy3 O35 C63 O36 -169.5(11) . .
Dy3 O35 C63 C62 7.6(16) . .
C61 C62 C63 O36 -9(2) . .
N9 C62 C63 O36 171.0(12) . .
C61 C62 C63 O35 173.9(12) . .
N9 C62 C63 O35 -6.4(16) . .
Ba3 O38 C64 O37 53.2(14) . .
Ba3 O38 C64 C65 -128.8(9) . .
Dy4 O37 C64 O38 178.6(7) . .
Dy4 O37 C64 C65 0.5(13) . .
C69 N10 C65 C66 1.6(16) . .
Dy4 N10 C65 C66 178.2(9) . .
C69 N10 C65 C64 -176.4(9) . .
Dy4 N10 C65 C64 0.2(12) . .
O38 C64 C65 N10 -178.6(10) . .
O37 C64 C65 N10 -0.4(14) . .
O38 C64 C65 C66 3.4(18) . .
O37 C64 C65 C66 -178.4(11) . .
N10 C65 C66 C67 -2.6(19) . .
C64 C65 C66 C67 175.2(12) . .
C65 C66 C67 C68 1(2) . .
C66 C67 C68 C69 2(2) . .
C67 C68 C69 N10 -3(2) . .
C67 C68 C69 C70 -179.8(12) . .
C65 N10 C69 C68 1.2(17) . .
Dy4 N10 C69 C68 -175.3(9) . .
C65 N10 C69 C70 178.4(9) . .
Dy4 N10 C69 C70 1.8(12) . .
Ba5 O40 C70 O39 76.1(13) 1_554 .
Ba4 O40 C70 O39 -67.7(13) 1_554 .
Ba5 O40 C70 C69 -107.1(10) 1_554 .
Ba4 O40 C70 C69 109.1(10) 1_554 .
Dy4 O39 C70 O40 169.7(8) . .
Dy4 O39 C70 C69 -7.2(13) . .
C68 C69 C70 O40 3.2(18) . .
N10 C69 C70 O40 -173.9(10) . .
C68 C69 C70 O39 -179.7(11) . .
N10 C69 C70 O39 3.2(14) . .
Ba1 O42 C71 O41 -55(2) 1_455 .
Ba1 O42 C71 C72 127.1(11) 1_455 .
Dy4 O41 C71 O42 173.9(11) . .
Dy4 O41 C71 C72 -7.7(17) . .
C76 N11 C72 C73 0(2) . .
Dy4 N11 C72 C73 179.2(12) . .
C76 N11 C72 C71 173.5(12) . .
Dy4 N11 C72 C71 -6.9(16) . .
O42 C71 C72 N11 -172.3(13) . .
O41 C71 C72 N11 9.2(19) . .
O42 C71 C72 C73 1(2) . .
O41 C71 C72 C73 -177.1(15) . .
N11 C72 C73 C74 -5(3) . .
C71 C72 C73 C74 -177.9(16) . .
C72 C73 C74 C75 7(3) . .
C73 C74 C75 C76 -4(3) . .
C72 N11 C76 C75 3.2(19) . .
Dy4 N11 C76 C75 -176.4(11) . .
C72 N11 C76 C77 178.9(12) . .
Dy4 N11 C76 C77 -0.7(14) . .
C74 C75 C76 N11 -1(2) . .
C74 C75 C76 C77 -176.3(14) . .
Dy4 O43 C77 O44 176.1(9) . .
Dy4 O43 C77 C76 -1.4(16) . .
N11 C76 C77 O43 1.3(17) . .
C75 C76 C77 O43 176.8(14) . .
N11 C76 C77 O44 -176.4(11) . .
C75 C76 C77 O44 -1(2) . .
Dy4 O45 C78 O46 -178.3(10) . .
Dy4 O45 C78 C79 -5.9(16) . .
C83 N12 C79 C80 6(2) . .
Dy4 N12 C79 C80 -173.4(11) . .
C83 N12 C79 C78 173.7(12) . .
Dy4 N12 C79 C78 -5.5(16) . .
O46 C78 C79 N12 179.7(12) . .
O45 C78 C79 N12 7.4(19) . .
O46 C78 C79 C80 -12(2) . .
O45 C78 C79 C80 175.6(13) . .
N12 C79 C80 C81 -2(2) . .
C78 C79 C80 C81 -169.2(13) . .
C79 C80 C81 C82 -1(2) . .
C80 C81 C82 C83 1(2) . .
C79 N12 C83 C82 -6(2) . .
Dy4 N12 C83 C82 172.9(10) . .
C79 N12 C83 C84 175.6(12) . .
Dy4 N12 C83 C84 -5.2(15) . .
C81 C82 C83 N12 3(2) . .
C81 C82 C83 C84 -178.8(12) . .
Dy4 O47 C84 O48 -175.2(10) . .
Dy4 O47 C84 C83 -2.0(16) . .
N12 C83 C84 O47 4.6(17) . .
C82 C83 C84 O47 -173.5(12) . .
N12 C83 C84 O48 178.5(12) . .
C82 C83 C84 O48 0(2) . .
